data_4088701
loop_
_publ_author_name
'Mart\'inez de Salinas, Sara'
'D\'iez, Josefina'
'Falvello, Larry R.'
'Gonz\'alez, Javier'
'Gamasa, M. Pilar'
'Lastra, Elena'

_publ_section_title
;
 Intramolecular C--C Coupling Reactions of Alkynyl, Vinylidene, and
 Alkenylphosphane Ligands in Rhodium(III) Complexes
;
_journal_issue 17
_journal_name_full Organometallics
_journal_page_first 2793
_journal_paper_doi 10.1021/acs.organomet.6b00330
_journal_volume 35
_journal_year 2016
_chemical_formula_moiety 'C35 H45 P Rh 1+, B F4 1-'
_chemical_formula_sum 'C35 H45 B F4 P Rh'
_chemical_formula_weight 686.40
_space_group_crystal_system orthorhombic
_space_group_IT_number 33
_space_group_name_Hall 'P -2ac -2n'
_space_group_name_H-M_alt 'P n 21 a'
_atom_sites_solution_hydrogens geom
_audit_creation_method SHELXL-2014/8
_cell_angle_alpha 90
_cell_angle_beta 90
_cell_angle_gamma 90
_cell_formula_units_Z 8
_cell_length_a 21.4176(2)
_cell_length_b 33.1623(4)
_cell_length_c 9.16578(11)
_cell_measurement_reflns_used 13137
_cell_measurement_temperature 150(2)
_cell_measurement_theta_max 69.542
_cell_measurement_theta_min 4.114
_cell_volume 6510.06(13)
_computing_cell_refinement
;
CrysAlisPro, Agilent Technologies,
Version 1.171.37.35 (release 13-08-2014 CrysAlis171 .NET)
(compiled Aug 13 2014,18:06:01)
;
_computing_data_collection
;
CrysAlisPro, Agilent Technologies,
Version 1.171.37.35 (release 13-08-2014 CrysAlis171 .NET)
(compiled Aug 13 2014,18:06:01)
;
_computing_data_reduction
;
CrysAlisPro, Agilent Technologies,
Version 1.171.37.35 (release 13-08-2014 CrysAlis171 .NET)
(compiled Aug 13 2014,18:06:01)
;
_computing_molecular_graphics
;
PLATON (Spek, 2008)
Diamond Version 3.2k (Crystal Impact, 2014)
;
_computing_publication_material 'WinGX publication routines (Farrugia, 2012'
_computing_structure_refinement 'SHELXL-2014 (Sheldrick, 2014)'
_computing_structure_solution DIRDIF-2008
_diffrn_ambient_temperature 150(2)
_diffrn_detector_area_resol_mean 8.2640
_diffrn_measured_fraction_theta_full 1.000
_diffrn_measured_fraction_theta_max 0.986
_diffrn_measurement_device 'four-circle diffractometer'
_diffrn_measurement_device_type 'Xcalibur, Onyx, Nova'
_diffrn_measurement_method '\w scans'
_diffrn_radiation_monochromator mirror
_diffrn_radiation_type CuK\a
_diffrn_radiation_wavelength 1.54184
_diffrn_reflns_av_R_equivalents 0.0335
_diffrn_reflns_av_unetI/netI 0.0360
_diffrn_reflns_Laue_measured_fraction_full 1.000
_diffrn_reflns_Laue_measured_fraction_max 0.986
_diffrn_reflns_limit_h_max 24
_diffrn_reflns_limit_h_min -26
_diffrn_reflns_limit_k_max 37
_diffrn_reflns_limit_k_min -39
_diffrn_reflns_limit_l_max 10
_diffrn_reflns_limit_l_min -10
_diffrn_reflns_number 28988
_diffrn_reflns_point_group_measured_fraction_full 0.958
_diffrn_reflns_point_group_measured_fraction_max 0.937
_diffrn_reflns_theta_full 67.000
_diffrn_reflns_theta_max 69.672
_diffrn_reflns_theta_min 4.128
_diffrn_source 'Nova (Cu) X-ray Source'
_exptl_absorpt_coefficient_mu 5.086
_exptl_absorpt_correction_T_max 1.00000
_exptl_absorpt_correction_T_min 0.58112
_exptl_absorpt_correction_type multi-scan
_exptl_absorpt_process_details
;
CrysAlisPro, Agilent Technologies,
Version 1.171.37.35 (release 13-08-2014 CrysAlis171 .NET)
(compiled Aug 13 2014,18:06:01)
Multi-scan absorption correction using spherical harmonics,
 implemented in SCALE3 ABSPACK scaling algorithm.
;
_exptl_crystal_colour red
_exptl_crystal_density_diffrn 1.401
_exptl_crystal_description prism
_exptl_crystal_F_000 2848
_exptl_crystal_size_max 0.290
_exptl_crystal_size_mid 0.080
_exptl_crystal_size_min 0.050
_refine_diff_density_max 0.544
_refine_diff_density_min -0.780
_refine_diff_density_rms 0.072
_refine_ls_abs_structure_details
;
 Flack x determined using 4218 quotients [(I+)-(I-)]/[(I+)+(I-)]
 (Parsons, Flack and Wagner, Acta Cryst. B69 (2013) 249-259).
;
_refine_ls_abs_structure_Flack 0.032(6)
_refine_ls_extinction_method none
_refine_ls_goodness_of_fit_ref 1.023
_refine_ls_hydrogen_treatment constr
_refine_ls_matrix_type full
_refine_ls_number_parameters 1220
_refine_ls_number_reflns 11492
_refine_ls_number_restraints 1150
_refine_ls_restrained_S_all 1.029
_refine_ls_R_factor_all 0.0535
_refine_ls_R_factor_gt 0.0482
_refine_ls_shift/su_max 0.004
_refine_ls_shift/su_mean 0.000
_refine_ls_structure_factor_coef Fsqd
_refine_ls_weighting_details 'w=1/[\s^2^(Fo^2^)+(0.0856P)^2^+3.8235P] where P=(Fo^2^+2Fc^2^)/3'
_refine_ls_weighting_scheme calc
_refine_ls_wR_factor_gt 0.1301
_refine_ls_wR_factor_ref 0.1371
_reflns_Friedel_coverage 0.866
_reflns_Friedel_fraction_full 0.914
_reflns_Friedel_fraction_max 0.886
_reflns_number_gt 10332
_reflns_number_total 11492
_reflns_threshold_expression 'I > 2\s(I)'
_cod_data_source_file om6b00330_si_002.cif
_cod_data_source_block 11a
_cod_database_code 4088701
_shelx_shelxl_version_number 2014/8
_shelx_space_group_comment
;
The symmetry employed for this shelxl refinement is uniquely defined
by the following loop, which should always be used as a source of
symmetry information in preference to the above space-group names.
They are only intended as comments.
;
_shelx_estimated_absorpt_t_min 0.320
_shelx_estimated_absorpt_t_max 0.785

loop_
_space_group_symop_operation_xyz
'x, y, z'
'-x, y+1/2, -z'
'-x+1/2, y+1/2, z+1/2'
'x+1/2, y, -z+1/2'

loop_
_atom_site_label
_atom_site_type_symbol
_atom_site_fract_x
_atom_site_fract_y
_atom_site_fract_z
_atom_site_U_iso_or_equiv
_atom_site_adp_type
_atom_site_occupancy
_atom_site_site_symmetry_order
_atom_site_calc_flag
_atom_site_refinement_flags_posn
_atom_site_refinement_flags_adp
_atom_site_refinement_flags_occupancy
_atom_site_disorder_assembly
_atom_site_disorder_group
Rh1 Rh 0.40624(3) 0.18154(2) 0.31920(6) 0.05350(18) Uani 1 1 d D . . . .
Rh2 Rh 0.33632(3) -0.07910(2) -0.32802(6) 0.05149(17) Uani 1 1 d . . . . .
P1 P 0.30572(9) 0.16057(7) 0.2625(2) 0.0530(5) Uani 1 1 d D . . . .
P2 P 0.43539(9) -0.05723(8) -0.2664(2) 0.0545(5) Uani 1 1 d D . . . .
B1 B 0.1670(6) 0.1813(5) -0.2490(15) 0.104(5) Uani 1 1 d D . . . .
F1 F 0.2183(6) 0.1578(4) -0.2455(16) 0.168(5) Uani 1 1 d D . . . .
F2 F 0.1739(13) 0.2058(5) -0.366(2) 0.330(18) Uani 1 1 d D . . . .
F3 F 0.1552(6) 0.2027(7) -0.1316(15) 0.224(10) Uani 1 1 d D . . . .
F4 F 0.1149(7) 0.1606(5) -0.283(2) 0.212(7) Uani 1 1 d D . . . .
B2 B 0.5786(7) -0.0853(4) -0.7349(15) 0.105(5) Uani 1 1 d D . . . .
F5 F 0.5308(6) -0.0584(3) -0.7323(14) 0.148(4) Uani 1 1 d D . . . .
F6 F 0.5582(8) -0.1174(4) -0.6632(14) 0.168(5) Uani 1 1 d D . . . .
F7 F 0.5905(6) -0.1010(5) -0.8666(14) 0.172(6) Uani 1 1 d D . . . .
F8 F 0.6274(6) -0.0665(5) -0.686(2) 0.215(9) Uani 1 1 d D . . . .
C1 C 0.4015(4) 0.2021(4) 0.5426(11) 0.097(5) Uani 0.693(6) 1 d G U P A 1
C2 C 0.4548(4) 0.1767(3) 0.5272(10) 0.093(4) Uani 0.693(6) 1 d G U P A 1
C3 C 0.4972(4) 0.1959(3) 0.4296(10) 0.079(4) Uani 0.693(6) 1 d G U P A 1
C4 C 0.4702(4) 0.2332(3) 0.3847(12) 0.095(4) Uani 0.693(6) 1 d G U P A 1
C5 C 0.4110(4) 0.2370(3) 0.4546(12) 0.099(5) Uani 0.693(6) 1 d G U P A 1
C6 C 0.3447(7) 0.1935(6) 0.6362(16) 0.155(10) Uani 0.693(6) 1 d G U P A 1
H6A H 0.3499 0.1675 0.6854 0.233 Uiso 0.693(6) 1 calc R U P A 1
H6B H 0.3400 0.2149 0.7093 0.233 Uiso 0.693(6) 1 calc R U P A 1
H6C H 0.3073 0.1926 0.5744 0.233 Uiso 0.693(6) 1 calc R U P A 1
C7 C 0.4645(7) 0.1363(5) 0.6014(16) 0.163(10) Uani 0.693(6) 1 d G U P A 1
H7A H 0.4283 0.1301 0.6627 0.244 Uiso 0.693(6) 1 calc R U P A 1
H7B H 0.4695 0.1152 0.5273 0.244 Uiso 0.693(6) 1 calc R U P A 1
H7C H 0.5021 0.1375 0.6622 0.244 Uiso 0.693(6) 1 calc R U P A 1
C8 C 0.5601(6) 0.1795(5) 0.3819(16) 0.119(7) Uani 0.693(6) 1 d G U P A 1
H8A H 0.5798 0.1986 0.3146 0.179 Uiso 0.693(6) 1 calc R U P A 1
H8B H 0.5869 0.1758 0.4676 0.179 Uiso 0.693(6) 1 calc R U P A 1
H8C H 0.5542 0.1535 0.3327 0.179 Uiso 0.693(6) 1 calc R U P A 1
C9 C 0.4993(7) 0.2634(4) 0.2810(18) 0.152(9) Uani 0.693(6) 1 d G U P A 1
H9A H 0.5401 0.2534 0.2486 0.228 Uiso 0.693(6) 1 calc R U P A 1
H9B H 0.4720 0.2670 0.1962 0.228 Uiso 0.693(6) 1 calc R U P A 1
H9C H 0.5046 0.2893 0.3311 0.228 Uiso 0.693(6) 1 calc R U P A 1
C10 C 0.3662(7) 0.2721(5) 0.438(2) 0.169(11) Uani 0.693(6) 1 d G U P A 1
H10A H 0.3290 0.2672 0.4979 0.253 Uiso 0.693(6) 1 calc R U P A 1
H10B H 0.3866 0.2970 0.4705 0.253 Uiso 0.693(6) 1 calc R U P A 1
H10C H 0.3539 0.2747 0.3356 0.253 Uiso 0.693(6) 1 calc R U P A 1
C1A C 0.4172(6) 0.1749(4) 0.5797(13) 0.041(4) Uani 0.307(6) 1 d G U P A 2
C2A C 0.4777(6) 0.1734(4) 0.5155(13) 0.043(5) Uani 0.307(6) 1 d G U P A 2
C3A C 0.4887(5) 0.2108(4) 0.4440(16) 0.054(6) Uani 0.307(6) 1 d G U P A 2
C4A C 0.4350(6) 0.2355(4) 0.464(2) 0.067(8) Uani 0.307(6) 1 d G U P A 2
C5A C 0.3908(6) 0.2133(4) 0.5479(19) 0.064(7) Uani 0.307(6) 1 d G U P A 2
C6A C 0.3864(10) 0.1416(6) 0.666(2) 0.090(10) Uani 0.307(6) 1 d G U P A 2
H6A1 H 0.4146 0.1184 0.6722 0.135 Uiso 0.307(6) 1 calc R U P A 2
H6A2 H 0.3771 0.1513 0.7651 0.135 Uiso 0.307(6) 1 calc R U P A 2
H6A3 H 0.3475 0.1335 0.6183 0.135 Uiso 0.307(6) 1 calc R U P A 2
C7A C 0.5225(9) 0.1381(6) 0.522(2) 0.077(8) Uani 0.307(6) 1 d G U P A 2
H7A1 H 0.5035 0.1161 0.5778 0.116 Uiso 0.307(6) 1 calc R U P A 2
H7A2 H 0.5317 0.1288 0.4228 0.116 Uiso 0.307(6) 1 calc R U P A 2
H7A3 H 0.5613 0.1466 0.5696 0.116 Uiso 0.307(6) 1 calc R U P A 2
C8A C 0.5472(8) 0.2224(7) 0.361(3) 0.080(9) Uani 0.307(6) 1 d G U P A 2
H8A1 H 0.5426 0.2498 0.3228 0.119 Uiso 0.307(6) 1 calc R U P A 2
H8A2 H 0.5832 0.2213 0.4271 0.119 Uiso 0.307(6) 1 calc R U P A 2
H8A3 H 0.5535 0.2035 0.2803 0.119 Uiso 0.307(6) 1 calc R U P A 2
C9A C 0.4263(10) 0.2779(6) 0.406(3) 0.126(17) Uani 0.307(6) 1 d G U P A 2
H9A1 H 0.4637 0.2861 0.3522 0.189 Uiso 0.307(6) 1 calc R U P A 2
H9A2 H 0.3900 0.2787 0.3413 0.189 Uiso 0.307(6) 1 calc R U P A 2
H9A3 H 0.4197 0.2965 0.4881 0.189 Uiso 0.307(6) 1 calc R U P A 2
C10A C 0.3270(9) 0.2280(7) 0.595(3) 0.113(13) Uani 0.307(6) 1 d G U P A 2
H10D H 0.3061 0.2069 0.6516 0.169 Uiso 0.307(6) 1 calc R U P A 2
H10E H 0.3316 0.2522 0.6554 0.169 Uiso 0.307(6) 1 calc R U P A 2
H10F H 0.3020 0.2344 0.5086 0.169 Uiso 0.307(6) 1 calc R U P A 2
C11 C 0.2641(7) 0.1353(5) 0.4081(18) 0.079(4) Uani 0.693(6) 1 d D U P A 1
H11 H 0.2585 0.1556 0.4877 0.095 Uiso 0.693(6) 1 calc R U P A 1
C12 C 0.3034(11) 0.1006(9) 0.473(3) 0.112(9) Uani 0.693(6) 1 d D U P A 1
H12A H 0.3450 0.1107 0.4984 0.169 Uiso 0.693(6) 1 calc R U P A 1
H12B H 0.2828 0.0902 0.5607 0.169 Uiso 0.693(6) 1 calc R U P A 1
H12C H 0.3072 0.0789 0.4008 0.169 Uiso 0.693(6) 1 calc R U P A 1
C13 C 0.1995(9) 0.1208(7) 0.368(3) 0.115(6) Uani 0.693(6) 1 d D U P A 1
H13A H 0.1754 0.1433 0.3268 0.173 Uiso 0.693(6) 1 calc R U P A 1
H13B H 0.2028 0.0993 0.2949 0.173 Uiso 0.693(6) 1 calc R U P A 1
H13C H 0.1784 0.1105 0.4548 0.173 Uiso 0.693(6) 1 calc R U P A 1
C14 C 0.2453(6) 0.1965(4) 0.1827(13) 0.062(3) Uani 0.693(6) 1 d D U P A 1
H14 H 0.2104 0.1797 0.1431 0.074 Uiso 0.693(6) 1 calc R U P A 1
C15 C 0.2176(9) 0.2244(6) 0.300(2) 0.080(5) Uani 0.693(6) 1 d D U P A 1
H15A H 0.2014 0.2081 0.3804 0.119 Uiso 0.693(6) 1 calc R U P A 1
H15B H 0.2502 0.2426 0.3359 0.119 Uiso 0.693(6) 1 calc R U P A 1
H15C H 0.1836 0.2403 0.2570 0.119 Uiso 0.693(6) 1 calc R U P A 1
C16 C 0.2700(8) 0.2218(6) 0.059(2) 0.092(5) Uani 0.693(6) 1 d D U P A 1
H16A H 0.2878 0.2042 -0.0162 0.138 Uiso 0.693(6) 1 calc R U P A 1
H16B H 0.2359 0.2377 0.0170 0.138 Uiso 0.693(6) 1 calc R U P A 1
H16C H 0.3024 0.2400 0.0959 0.138 Uiso 0.693(6) 1 calc R U P A 1
C17 C 0.3141(6) 0.1255(4) 0.1108(16) 0.066(3) Uani 0.693(6) 1 d D U P A 1
H17A H 0.2759 0.1089 0.1000 0.079 Uiso 0.693(6) 1 calc R U P A 1
H17B H 0.3213 0.1403 0.0186 0.079 Uiso 0.693(6) 1 calc R U P A 1
C18 C 0.3694(6) 0.0991(4) 0.1462(14) 0.059(3) Uani 0.693(6) 1 d D U P A 1
C19 C 0.3660(8) 0.0590(4) 0.152(2) 0.086(5) Uani 0.693(6) 1 d D U P A 1
H19A H 0.3275 0.0458 0.1341 0.104 Uiso 0.693(6) 1 calc R U P A 1
H19B H 0.4022 0.0437 0.1753 0.104 Uiso 0.693(6) 1 calc R U P A 1
C20 C 0.4281(5) 0.1224(3) 0.1800(11) 0.045(2) Uani 0.693(6) 1 d D U P A 1
C21 C 0.4838(6) 0.0992(4) 0.2301(14) 0.055(3) Uani 0.693(6) 1 d D U P A 1
H21A H 0.4701 0.0805 0.3079 0.066 Uiso 0.693(6) 1 calc R U P A 1
H21B H 0.5135 0.1184 0.2748 0.066 Uiso 0.693(6) 1 calc R U P A 1
C22 C 0.5191(5) 0.0746(3) 0.1152(12) 0.050(2) Uani 0.693(6) 1 d D U P A 1
C23 C 0.5405(6) 0.0936(4) -0.0111(13) 0.051(3) Uani 0.693(6) 1 d D U P A 1
H23 H 0.5299 0.1210 -0.0290 0.061 Uiso 0.693(6) 1 calc R U P A 1
C24 C 0.5768(6) 0.0729(4) -0.1099(14) 0.061(3) Uani 0.693(6) 1 d D U P A 1
H24 H 0.5915 0.0863 -0.1951 0.073 Uiso 0.693(6) 1 calc R U P A 1
C25 C 0.5923(5) 0.0330(4) -0.0863(14) 0.062(3) Uani 0.693(6) 1 d D U P A 1
H25 H 0.6174 0.0189 -0.1548 0.074 Uiso 0.693(6) 1 calc R U P A 1
C26 C 0.5711(6) 0.0138(4) 0.0363(15) 0.066(3) Uani 0.693(6) 1 d D U P A 1
H26 H 0.5820 -0.0135 0.0540 0.080 Uiso 0.693(6) 1 calc R U P A 1
C27 C 0.5338(7) 0.0346(4) 0.1349(17) 0.061(3) Uani 0.693(6) 1 d D U P A 1
H27 H 0.5179 0.0208 0.2179 0.073 Uiso 0.693(6) 1 calc R U P A 1
C28 C 0.4359(5) 0.1574(4) 0.1036(12) 0.043(2) Uani 0.693(6) 1 d D U P A 1
C29 C 0.4301(6) 0.1946(4) 0.0835(14) 0.050(2) Uani 0.693(6) 1 d D U P A 1
C30 C 0.4480(4) 0.2283(3) -0.0138(10) 0.057(2) Uani 0.693(6) 1 d DG U P A 1
C31 C 0.4963(5) 0.2233(3) -0.1123(11) 0.065(4) Uani 0.693(6) 1 d DG U P A 1
H31 H 0.5177 0.1983 -0.1173 0.078 Uiso 0.693(6) 1 calc R U P A 1
C32 C 0.5136(6) 0.2547(3) -0.2040(13) 0.091(5) Uani 0.693(6) 1 d DG U P A 1
H32 H 0.5472 0.2512 -0.2705 0.109 Uiso 0.693(6) 1 calc R U P A 1
C33 C 0.4823(7) 0.2909(3) -0.1990(14) 0.095(5) Uani 0.693(6) 1 d DG U P A 1
H33 H 0.4939 0.3119 -0.2640 0.114 Uiso 0.693(6) 1 calc R U P A 1
C34 C 0.4346(6) 0.2972(3) -0.1012(16) 0.086(5) Uani 0.693(6) 1 d DG U P A 1
H34 H 0.4139 0.3224 -0.0957 0.104 Uiso 0.693(6) 1 calc R U P A 1
C35 C 0.4174(5) 0.2654(3) -0.0107(13) 0.078(4) Uani 0.693(6) 1 d DG U P A 1
H35 H 0.3838 0.2690 0.0555 0.094 Uiso 0.693(6) 1 calc R U P A 1
C11B C 0.2851(15) 0.1057(9) 0.288(3) 0.069(7) Uani 0.307(6) 1 d D U P A 2
H11B H 0.2438 0.1019 0.2396 0.082 Uiso 0.307(6) 1 calc R U P A 2
C12B C 0.275(3) 0.0941(19) 0.446(4) 0.091(14) Uani 0.307(6) 1 d D U P A 2
H12D H 0.2464 0.1133 0.4917 0.137 Uiso 0.307(6) 1 calc R U P A 2
H12E H 0.2576 0.0669 0.4509 0.137 Uiso 0.307(6) 1 calc R U P A 2
H12F H 0.3153 0.0947 0.4975 0.137 Uiso 0.307(6) 1 calc R U P A 2
C13B C 0.3293(18) 0.0771(11) 0.213(5) 0.087(10) Uani 0.307(6) 1 d D U P A 2
H13D H 0.3347 0.0854 0.1113 0.131 Uiso 0.307(6) 1 calc R U P A 2
H13E H 0.3698 0.0775 0.2628 0.131 Uiso 0.307(6) 1 calc R U P A 2
H13F H 0.3121 0.0497 0.2162 0.131 Uiso 0.307(6) 1 calc R U P A 2
C14B C 0.2417(12) 0.1850(10) 0.352(4) 0.076(8) Uani 0.307(6) 1 d D U P A 2
H14B H 0.2481 0.1812 0.4591 0.092 Uiso 0.307(6) 1 calc R U P A 2
C15B C 0.244(2) 0.2298(10) 0.323(5) 0.082(12) Uani 0.307(6) 1 d D U P A 2
H15D H 0.2855 0.2402 0.3489 0.124 Uiso 0.307(6) 1 calc R U P A 2
H15E H 0.2359 0.2349 0.2198 0.124 Uiso 0.307(6) 1 calc R U P A 2
H15F H 0.2124 0.2434 0.3826 0.124 Uiso 0.307(6) 1 calc R U P A 2
C16B C 0.1793(14) 0.1665(14) 0.315(4) 0.094(11) Uani 0.307(6) 1 d D U P A 2
H16D H 0.1805 0.1375 0.3358 0.141 Uiso 0.307(6) 1 calc R U P A 2
H16E H 0.1467 0.1793 0.3745 0.141 Uiso 0.307(6) 1 calc R U P A 2
H16F H 0.1702 0.1708 0.2116 0.141 Uiso 0.307(6) 1 calc R U P A 2
C17B C 0.3060(13) 0.1676(8) 0.077(2) 0.062(7) Uani 0.307(6) 1 d D U P A 2
H17C H 0.3307 0.1461 0.0285 0.075 Uiso 0.307(6) 1 calc R U P A 2
H17D H 0.2628 0.1666 0.0381 0.075 Uiso 0.307(6) 1 calc R U P A 2
C18B C 0.3347(10) 0.2082(7) 0.047(3) 0.055(5) Uani 0.307(6) 1 d D U P A 2
C19B C 0.3067(12) 0.2368(8) -0.028(3) 0.055(6) Uani 0.307(6) 1 d D U P A 2
H19C H 0.3282 0.2611 -0.0499 0.066 Uiso 0.307(6) 1 calc R U P A 2
H19D H 0.2649 0.2331 -0.0604 0.066 Uiso 0.307(6) 1 calc R U P A 2
C20B C 0.4004(10) 0.2125(6) 0.101(2) 0.053(4) Uani 0.307(6) 1 d D U P A 2
C21B C 0.4318(12) 0.2523(7) 0.099(3) 0.058(5) Uani 0.307(6) 1 d D U P A 2
H21C H 0.4648 0.2528 0.1740 0.069 Uiso 0.307(6) 1 calc R U P A 2
H21D H 0.4010 0.2736 0.1227 0.069 Uiso 0.307(6) 1 calc R U P A 2
C22B C 0.4607(10) 0.2613(6) -0.051(2) 0.058(5) Uani 0.307(6) 1 d DG U P A 2
C23B C 0.5089(10) 0.2371(6) -0.100(3) 0.073(9) Uani 0.307(6) 1 d DG U P A 2
H23B H 0.5225 0.2148 -0.0427 0.088 Uiso 0.307(6) 1 calc R U P A 2
C24B C 0.5373(12) 0.2452(7) -0.232(3) 0.088(9) Uani 0.307(6) 1 d DG U P A 2
H24B H 0.5704 0.2285 -0.2657 0.106 Uiso 0.307(6) 1 calc R U P A 2
C25B C 0.5175(14) 0.2775(8) -0.315(2) 0.086(8) Uani 0.307(6) 1 d DG U P A 2
H25B H 0.5370 0.2831 -0.4059 0.103 Uiso 0.307(6) 1 calc R U P A 2
C26B C 0.4694(14) 0.3017(7) -0.266(2) 0.086(8) Uani 0.307(6) 1 d DG U P A 2
H26B H 0.4558 0.3240 -0.3232 0.103 Uiso 0.307(6) 1 calc R U P A 2
C27B C 0.4410(11) 0.2936(6) -0.134(2) 0.061(8) Uani 0.307(6) 1 d DG U P A 2
H27B H 0.4079 0.3103 -0.1002 0.073 Uiso 0.307(6) 1 calc R U P A 2
C28B C 0.4387(12) 0.1793(7) 0.105(3) 0.049(5) Uani 0.307(6) 1 d D U P A 2
C29B C 0.4538(13) 0.1451(7) 0.160(3) 0.049(4) Uani 0.307(6) 1 d D U P A 2
C30B C 0.4922(9) 0.1097(5) 0.136(2) 0.049(5) Uani 0.307(6) 1 d DG U P A 2
C31B C 0.5291(11) 0.1098(6) 0.011(2) 0.058(7) Uani 0.307(6) 1 d DG U P A 2
H31B H 0.5308 0.1331 -0.0487 0.070 Uiso 0.307(6) 1 calc R U P A 2
C32B C 0.5634(11) 0.0758(7) -0.026(2) 0.073(8) Uani 0.307(6) 1 d DG U P A 2
H32B H 0.5887 0.0758 -0.1108 0.087 Uiso 0.307(6) 1 calc R U P A 2
C33B C 0.5609(11) 0.0417(6) 0.062(3) 0.071(7) Uani 0.307(6) 1 d DG U P A 2
H33B H 0.5844 0.0184 0.0369 0.085 Uiso 0.307(6) 1 calc R U P A 2
C34B C 0.5240(12) 0.0416(6) 0.187(3) 0.075(10) Uani 0.307(6) 1 d DG U P A 2
H34B H 0.5223 0.0183 0.2467 0.090 Uiso 0.307(6) 1 calc R U P A 2
C35B C 0.4896(10) 0.0756(6) 0.224(2) 0.057(6) Uani 0.307(6) 1 d DG U P A 2
H35B H 0.4644 0.0756 0.3088 0.069 Uiso 0.307(6) 1 calc R U P A 2
C36 C 0.3505(7) -0.1077(4) -0.5605(14) 0.070(7) Uani 0.362(7) 1 d G U P B 3
C37 C 0.3104(8) -0.1335(3) -0.4815(15) 0.067(6) Uani 0.362(7) 1 d G U P B 3
C38 C 0.2571(8) -0.1111(4) -0.4410(19) 0.081(11) Uani 0.362(7) 1 d G U P B 3
C39 C 0.2642(8) -0.0716(4) -0.495(2) 0.057(5) Uani 0.362(7) 1 d G U P B 3
C40 C 0.3219(8) -0.0695(4) -0.5688(16) 0.055(5) Uani 0.362(7) 1 d G U P B 3
C41 C 0.4125(10) -0.1190(6) -0.624(2) 0.090(8) Uani 0.362(7) 1 d G U P B 3
H41A H 0.4306 -0.0956 -0.6736 0.135 Uiso 0.362(7) 1 calc R U P B 3
H41B H 0.4405 -0.1280 -0.5463 0.135 Uiso 0.362(7) 1 calc R U P B 3
H41C H 0.4068 -0.1410 -0.6949 0.135 Uiso 0.362(7) 1 calc R U P B 3
C42 C 0.3363(11) -0.1761(5) -0.476(2) 0.087(9) Uani 0.362(7) 1 d G U P B 3
H42A H 0.3077 -0.1934 -0.4204 0.130 Uiso 0.362(7) 1 calc R U P B 3
H42B H 0.3407 -0.1866 -0.5752 0.130 Uiso 0.362(7) 1 calc R U P B 3
H42C H 0.3772 -0.1758 -0.4280 0.130 Uiso 0.362(7) 1 calc R U P B 3
C43 C 0.2085(11) -0.1358(6) -0.364(3) 0.102(10) Uani 0.362(7) 1 d G U P B 3
H43A H 0.2246 -0.1631 -0.3474 0.153 Uiso 0.362(7) 1 calc R U P B 3
H43B H 0.1984 -0.1233 -0.2703 0.153 Uiso 0.362(7) 1 calc R U P B 3
H43C H 0.1708 -0.1373 -0.4245 0.153 Uiso 0.362(7) 1 calc R U P B 3
C44 C 0.2079(11) -0.0441(6) -0.452(3) 0.17(3) Uani 0.362(7) 1 d G U P B 3
H44A H 0.2145 -0.0169 -0.4917 0.248 Uiso 0.362(7) 1 calc R U P B 3
H44B H 0.1693 -0.0554 -0.4931 0.248 Uiso 0.362(7) 1 calc R U P B 3
H44C H 0.2045 -0.0427 -0.3460 0.248 Uiso 0.362(7) 1 calc R U P B 3
C45 C 0.3379(12) -0.0263(6) -0.633(3) 0.144(19) Uani 0.362(7) 1 d G U P B 3
H45A H 0.3033 -0.0078 -0.6134 0.217 Uiso 0.362(7) 1 calc R U P B 3
H45B H 0.3760 -0.0160 -0.5871 0.217 Uiso 0.362(7) 1 calc R U P B 3
H45C H 0.3443 -0.0284 -0.7387 0.217 Uiso 0.362(7) 1 calc R U P B 3
C36B C 0.3466(5) -0.1206(4) -0.5163(12) 0.092(5) Uani 0.638(7) 1 d G U P B 4
C37B C 0.2968(6) -0.1332(3) -0.4288(12) 0.102(5) Uani 0.638(7) 1 d G U P B 4
C38B C 0.2503(5) -0.1037(4) -0.4360(10) 0.091(5) Uani 0.638(7) 1 d G U P B 4
C39B C 0.2713(5) -0.0730(3) -0.5281(9) 0.076(4) Uani 0.638(7) 1 d G U P B 4
C40B C 0.3308(5) -0.0834(4) -0.5777(9) 0.100(6) Uani 0.638(7) 1 d G U P B 4
C41B C 0.4059(8) -0.1430(6) -0.5399(19) 0.137(9) Uani 0.638(7) 1 d G U P B 4
H41D H 0.4050 -0.1682 -0.4843 0.205 Uiso 0.638(7) 1 calc R U P B 4
H41E H 0.4107 -0.1490 -0.6440 0.205 Uiso 0.638(7) 1 calc R U P B 4
H41F H 0.4411 -0.1264 -0.5071 0.205 Uiso 0.638(7) 1 calc R U P B 4
C42B C 0.2939(9) -0.1711(5) -0.3430(19) 0.179(12) Uani 0.638(7) 1 d G U P B 4
H42D H 0.2539 -0.1725 -0.2914 0.269 Uiso 0.638(7) 1 calc R U P B 4
H42E H 0.2977 -0.1942 -0.4090 0.269 Uiso 0.638(7) 1 calc R U P B 4
H42F H 0.3282 -0.1716 -0.2722 0.269 Uiso 0.638(7) 1 calc R U P B 4
C43B C 0.1892(6) -0.1048(6) -0.3594(16) 0.137(9) Uani 0.638(7) 1 d G U P B 4
H43D H 0.1862 -0.1297 -0.3020 0.205 Uiso 0.638(7) 1 calc R U P B 4
H43E H 0.1858 -0.0815 -0.2944 0.205 Uiso 0.638(7) 1 calc R U P B 4
H43F H 0.1554 -0.1041 -0.4313 0.205 Uiso 0.638(7) 1 calc R U P B 4
C44B C 0.2365(8) -0.0357(5) -0.5664(15) 0.141(9) Uani 0.638(7) 1 d G U P B 4
H44D H 0.1959 -0.0358 -0.5170 0.211 Uiso 0.638(7) 1 calc R U P B 4
H44E H 0.2605 -0.0121 -0.5354 0.211 Uiso 0.638(7) 1 calc R U P B 4
H44F H 0.2301 -0.0347 -0.6722 0.211 Uiso 0.638(7) 1 calc R U P B 4
C45B C 0.3704(8) -0.0593(5) -0.6780(13) 0.127(9) Uani 0.638(7) 1 d G U P B 4
H45D H 0.4099 -0.0734 -0.6952 0.191 Uiso 0.638(7) 1 calc R U P B 4
H45E H 0.3485 -0.0555 -0.7709 0.191 Uiso 0.638(7) 1 calc R U P B 4
H45F H 0.3789 -0.0329 -0.6340 0.191 Uiso 0.638(7) 1 calc R U P B 4
C46 C 0.4576(11) -0.0040(7) -0.289(2) 0.056(5) Uani 0.362(7) 1 d D U P B 3
H46 H 0.4994 -0.0012 -0.2411 0.067 Uiso 0.362(7) 1 calc R U P B 3
C47 C 0.4674(17) 0.0078(9) -0.448(3) 0.066(7) Uani 0.362(7) 1 d D U P B 3
H47A H 0.4958 -0.0115 -0.4946 0.099 Uiso 0.362(7) 1 calc R U P B 3
H47B H 0.4271 0.0075 -0.4991 0.099 Uiso 0.362(7) 1 calc R U P B 3
H47C H 0.4855 0.0349 -0.4532 0.099 Uiso 0.362(7) 1 calc R U P B 3
C48 C 0.4141(14) 0.0242(8) -0.206(4) 0.077(7) Uani 0.362(7) 1 d D U P B 3
H48A H 0.4099 0.0150 -0.1053 0.115 Uiso 0.362(7) 1 calc R U P B 3
H48B H 0.4313 0.0516 -0.2074 0.115 Uiso 0.362(7) 1 calc R U P B 3
H48C H 0.3729 0.0242 -0.2533 0.115 Uiso 0.362(7) 1 calc R U P B 3
C49 C 0.5000(10) -0.0845(6) -0.366(2) 0.054(5) Uani 0.362(7) 1 d D U P B 3
H49 H 0.4943 -0.0793 -0.4728 0.065 Uiso 0.362(7) 1 calc R U P B 3
C50 C 0.4969(16) -0.1306(7) -0.343(4) 0.072(7) Uani 0.362(7) 1 d D U P B 3
H50A H 0.4556 -0.1405 -0.3719 0.108 Uiso 0.362(7) 1 calc R U P B 3
H50B H 0.5289 -0.1437 -0.4034 0.108 Uiso 0.362(7) 1 calc R U P B 3
H50C H 0.5044 -0.1368 -0.2403 0.108 Uiso 0.362(7) 1 calc R U P B 3
C51 C 0.5650(14) -0.0678(11) -0.322(4) 0.097(10) Uani 0.362(7) 1 d D U P B 3
H51A H 0.5658 -0.0385 -0.3375 0.145 Uiso 0.362(7) 1 calc R U P B 3
H51B H 0.5728 -0.0736 -0.2189 0.145 Uiso 0.362(7) 1 calc R U P B 3
H51C H 0.5973 -0.0805 -0.3820 0.145 Uiso 0.362(7) 1 calc R U P B 3
C52 C 0.4396(10) -0.0692(5) -0.0813(17) 0.044(4) Uani 0.362(7) 1 d D U P B 3
H52A H 0.4838 -0.0695 -0.0496 0.053 Uiso 0.362(7) 1 calc R U P B 3
H52B H 0.4173 -0.0485 -0.0235 0.053 Uiso 0.362(7) 1 calc R U P B 3
C53 C 0.4110(8) -0.1095(6) -0.055(2) 0.045(4) Uani 0.362(7) 1 d D U P B 3
C54 C 0.4398(12) -0.1382(8) 0.017(3) 0.071(7) Uani 0.362(7) 1 d D U P B 3
H54A H 0.4197 -0.1634 0.0322 0.086 Uiso 0.362(7) 1 calc R U P B 3
H54B H 0.4807 -0.1338 0.0535 0.086 Uiso 0.362(7) 1 calc R U P B 3
C55 C 0.3471(8) -0.1142(5) -0.116(2) 0.044(4) Uani 0.362(7) 1 d D U P B 3
C56 C 0.3164(9) -0.1556(6) -0.108(2) 0.049(4) Uani 0.362(7) 1 d D U P B 3
H56A H 0.3474 -0.1763 -0.1359 0.059 Uiso 0.362(7) 1 calc R U P B 3
H56B H 0.2819 -0.1566 -0.1798 0.059 Uiso 0.362(7) 1 calc R U P B 3
C57 C 0.2908(7) -0.1654(5) 0.0427(16) 0.048(4) Uani 0.362(7) 1 d DG U P B 3
C58 C 0.2421(8) -0.1424(5) 0.0985(19) 0.057(6) Uani 0.362(7) 1 d DG U P B 3
H58 H 0.2280 -0.1193 0.0471 0.068 Uiso 0.362(7) 1 calc R U P B 3
C59 C 0.2140(10) -0.1533(6) 0.229(2) 0.081(8) Uani 0.362(7) 1 d DG U P B 3
H59 H 0.1807 -0.1376 0.2673 0.097 Uiso 0.362(7) 1 calc R U P B 3
C60 C 0.2346(10) -0.1872(7) 0.304(2) 0.084(8) Uani 0.362(7) 1 d DG U P B 3
H60 H 0.2154 -0.1946 0.3937 0.100 Uiso 0.362(7) 1 calc R U P B 3
C61 C 0.2833(10) -0.2102(6) 0.249(2) 0.075(7) Uani 0.362(7) 1 d DG U P B 3
H61 H 0.2973 -0.2333 0.2999 0.090 Uiso 0.362(7) 1 calc R U P B 3
C62 C 0.3114(8) -0.1993(5) 0.118(2) 0.065(7) Uani 0.362(7) 1 d DG U P B 3
H62 H 0.3447 -0.2150 0.0797 0.078 Uiso 0.362(7) 1 calc R U P B 3
C63 C 0.3094(10) -0.0785(6) -0.117(3) 0.041(5) Uani 0.362(7) 1 d D U P B 3
C64 C 0.2926(11) -0.0456(7) -0.164(3) 0.047(5) Uani 0.362(7) 1 d D U P B 3
C65 C 0.2518(7) -0.0117(4) -0.1313(17) 0.046(4) Uani 0.362(7) 1 d DG U P B 3
C66 C 0.2167(8) -0.0123(4) -0.0034(17) 0.063(6) Uani 0.362(7) 1 d DG U P B 3
H66 H 0.2168 -0.0357 0.0566 0.075 Uiso 0.362(7) 1 calc R U P B 3
C67 C 0.1816(8) 0.0212(5) 0.0365(18) 0.063(6) Uani 0.362(7) 1 d DG U P B 3
H67 H 0.1577 0.0207 0.1238 0.076 Uiso 0.362(7) 1 calc R U P B 3
C68 C 0.1815(8) 0.0554(5) -0.0514(19) 0.066(5) Uani 0.362(7) 1 d DG U P B 3
H68 H 0.1575 0.0783 -0.0241 0.079 Uiso 0.362(7) 1 calc R U P B 3
C69 C 0.2166(8) 0.0561(4) -0.1793(19) 0.068(6) Uani 0.362(7) 1 d DG U P B 3
H69 H 0.2165 0.0795 -0.2393 0.082 Uiso 0.362(7) 1 calc R U P B 3
C70 C 0.2517(7) 0.0226(4) -0.2192(17) 0.052(5) Uani 0.362(7) 1 d DG U P B 3
H70 H 0.2756 0.0230 -0.3064 0.063 Uiso 0.362(7) 1 calc R U P B 3
C46A C 0.4775(9) -0.0336(7) -0.411(2) 0.095(5) Uani 0.638(7) 1 d D U P B 4
H46A H 0.4791 -0.0535 -0.4930 0.114 Uiso 0.638(7) 1 calc R U P B 4
C47A C 0.4400(15) 0.0034(10) -0.468(4) 0.125(10) Uani 0.638(7) 1 d D U P B 4
H47D H 0.3967 -0.0046 -0.4872 0.188 Uiso 0.638(7) 1 calc R U P B 4
H47E H 0.4406 0.0248 -0.3946 0.188 Uiso 0.638(7) 1 calc R U P B 4
H47F H 0.4590 0.0133 -0.5586 0.188 Uiso 0.638(7) 1 calc R U P B 4
C48A C 0.5456(11) -0.0203(10) -0.382(4) 0.147(10) Uani 0.638(7) 1 d D U P B 4
H48D H 0.5698 -0.0434 -0.3456 0.220 Uiso 0.638(7) 1 calc R U P B 4
H48E H 0.5643 -0.0104 -0.4723 0.220 Uiso 0.638(7) 1 calc R U P B 4
H48F H 0.5460 0.0012 -0.3083 0.220 Uiso 0.638(7) 1 calc R U P B 4
C49A C 0.4949(9) -0.0897(7) -0.168(2) 0.091(5) Uani 0.638(7) 1 d . U P B 4
H49A H 0.5333 -0.0731 -0.1541 0.109 Uiso 0.638(7) 1 calc R U P B 4
C50A C 0.5117(12) -0.1241(8) -0.266(3) 0.106(8) Uani 0.638(7) 1 d . U P B 4
H50D H 0.5261 -0.1138 -0.3599 0.160 Uiso 0.638(7) 1 calc R U P B 4
H50E H 0.5450 -0.1400 -0.2203 0.160 Uiso 0.638(7) 1 calc R U P B 4
H50F H 0.4750 -0.1413 -0.2806 0.160 Uiso 0.638(7) 1 calc R U P B 4
C51A C 0.4717(13) -0.1025(11) -0.018(3) 0.139(10) Uani 0.638(7) 1 d . U P B 4
H51D H 0.4616 -0.0785 0.0396 0.209 Uiso 0.638(7) 1 calc R U P B 4
H51E H 0.4343 -0.1192 -0.0287 0.209 Uiso 0.638(7) 1 calc R U P B 4
H51F H 0.5044 -0.1180 0.0316 0.209 Uiso 0.638(7) 1 calc R U P B 4
C52A C 0.4233(7) -0.0182(5) -0.123(2) 0.077(4) Uani 0.638(7) 1 d D U P B 4
H52C H 0.4180 -0.0313 -0.0264 0.093 Uiso 0.638(7) 1 calc R U P B 4
H52D H 0.4601 -0.0002 -0.1177 0.093 Uiso 0.638(7) 1 calc R U P B 4
C53A C 0.3666(7) 0.0056(4) -0.1595(15) 0.065(3) Uani 0.638(7) 1 d D U P B 4
C54A C 0.3663(9) 0.0456(5) -0.167(2) 0.085(5) Uani 0.638(7) 1 d D U P B 4
H54C H 0.3287 0.0595 -0.1887 0.102 Uiso 0.638(7) 1 calc R U P B 4
H54D H 0.4037 0.0603 -0.1495 0.102 Uiso 0.638(7) 1 calc R U P B 4
C55A C 0.3110(6) -0.0191(4) -0.1844(11) 0.045(2) Uani 0.638(7) 1 d D U P B 4
C56A C 0.2512(7) 0.0008(5) -0.2353(15) 0.056(3) Uani 0.638(7) 1 d D U P B 4
H56C H 0.2227 -0.0202 -0.2735 0.067 Uiso 0.638(7) 1 calc R U P B 4
H56D H 0.2611 0.0194 -0.3164 0.067 Uiso 0.638(7) 1 calc R U P B 4
C57A C 0.2176(4) 0.0244(3) -0.1147(9) 0.054(3) Uani 0.638(7) 1 d DG U P B 4
C58A C 0.1976(4) 0.0044(3) 0.0108(9) 0.057(3) Uani 0.638(7) 1 d DG U P B 4
H58A H 0.2080 -0.0232 0.0251 0.068 Uiso 0.638(7) 1 calc R U P B 4
C59A C 0.1624(4) 0.0249(3) 0.1151(10) 0.065(3) Uani 0.638(7) 1 d DG U P B 4
H59A H 0.1487 0.0112 0.2006 0.078 Uiso 0.638(7) 1 calc R U P B 4
C60A C 0.1472(4) 0.0653(3) 0.0940(10) 0.061(3) Uani 0.638(7) 1 d DG U P B 4
H60A H 0.1232 0.0793 0.1651 0.073 Uiso 0.638(7) 1 calc R U P B 4
C61A C 0.1672(5) 0.0853(3) -0.0314(10) 0.071(3) Uani 0.638(7) 1 d DG U P B 4
H61A H 0.1568 0.1129 -0.0458 0.085 Uiso 0.638(7) 1 calc R U P B 4
C62A C 0.2024(5) 0.0648(3) -0.1358(10) 0.067(4) Uani 0.638(7) 1 d DG U P B 4
H62A H 0.2160 0.0785 -0.2212 0.080 Uiso 0.638(7) 1 calc R U P B 4
C63A C 0.3055(7) -0.0564(4) -0.1071(16) 0.048(3) Uani 0.638(7) 1 d D U P B 4
C64A C 0.3109(9) -0.0928(6) -0.093(2) 0.057(4) Uani 0.638(7) 1 d D U P B 4
C65A C 0.2985(6) -0.1276(3) 0.0009(12) 0.068(3) Uani 0.638(7) 1 d DG U P B 4
C66A C 0.2501(6) -0.1247(3) 0.1005(14) 0.076(4) Uani 0.638(7) 1 d DG U P B 4
H66A H 0.2266 -0.1005 0.1073 0.091 Uiso 0.638(7) 1 calc R U P B 4
C67A C 0.2359(8) -0.1571(4) 0.1900(15) 0.108(7) Uani 0.638(7) 1 d DG U P B 4
H67A H 0.2027 -0.1550 0.2582 0.130 Uiso 0.638(7) 1 calc R U P B 4
C68A C 0.2701(9) -0.1924(4) 0.1800(15) 0.108(6) Uani 0.638(7) 1 d DG U P B 4
H68A H 0.2604 -0.2146 0.2414 0.130 Uiso 0.638(7) 1 calc R U P B 4
C69A C 0.3186(8) -0.1953(4) 0.0804(17) 0.114(8) Uani 0.638(7) 1 d DG U P B 4
H69A H 0.3421 -0.2196 0.0736 0.137 Uiso 0.638(7) 1 calc R U P B 4
C70A C 0.3328(7) -0.1630(4) -0.0091(15) 0.099(6) Uani 0.638(7) 1 d DG U P B 4
H70A H 0.3660 -0.1650 -0.0773 0.119 Uiso 0.638(7) 1 calc R U P B 4

loop_
_atom_site_aniso_label
_atom_site_aniso_U_11
_atom_site_aniso_U_22
_atom_site_aniso_U_33
_atom_site_aniso_U_23
_atom_site_aniso_U_13
_atom_site_aniso_U_12
Rh1 0.0372(3) 0.0518(3) 0.0715(4) -0.0056(3) -0.0034(2) 0.0009(3)
Rh2 0.0400(3) 0.0562(3) 0.0582(3) 0.0070(3) -0.0060(2) 0.0013(3)
P1 0.0362(9) 0.0598(12) 0.0631(12) -0.0039(9) 0.0058(8) -0.0059(9)
P2 0.0369(10) 0.0629(13) 0.0637(12) -0.0044(10) 0.0020(8) -0.0017(9)
B1 0.084(10) 0.124(13) 0.105(11) -0.022(10) 0.034(8) -0.018(11)
F1 0.169(11) 0.130(8) 0.204(12) 0.024(9) 0.071(10) -0.007(9)
F2 0.49(4) 0.195(16) 0.30(2) 0.117(16) 0.29(3) 0.15(2)
F3 0.131(9) 0.38(3) 0.160(9) -0.116(15) 0.043(8) -0.062(13)
F4 0.172(13) 0.197(14) 0.269(17) -0.030(14) -0.092(13) -0.035(12)
B2 0.099(10) 0.092(10) 0.124(12) 0.003(10) 0.061(10) 0.004(9)
F5 0.170(10) 0.108(7) 0.167(9) 0.008(6) 0.077(8) 0.037(7)
F6 0.197(15) 0.116(8) 0.191(12) 0.029(7) 0.018(9) -0.001(9)
F7 0.145(10) 0.191(12) 0.179(10) -0.097(10) 0.065(8) -0.026(8)
F8 0.134(10) 0.187(14) 0.33(2) -0.118(14) -0.053(11) -0.034(10)
C1 0.081(8) 0.130(11) 0.081(9) -0.052(7) -0.020(6) 0.010(7)
C2 0.085(8) 0.127(10) 0.068(8) -0.030(7) -0.030(6) 0.013(7)
C3 0.058(7) 0.094(8) 0.086(8) -0.040(6) -0.033(5) 0.013(6)
C4 0.083(8) 0.085(8) 0.118(10) -0.037(7) -0.032(7) 0.007(6)
C5 0.077(9) 0.100(9) 0.121(11) -0.059(7) -0.030(7) 0.010(7)
C6 0.114(13) 0.23(3) 0.118(14) -0.029(17) 0.014(11) 0.014(15)
C7 0.22(3) 0.156(14) 0.111(15) 0.007(11) -0.086(16) 0.012(14)
C8 0.071(8) 0.162(18) 0.126(13) -0.050(13) -0.022(8) 0.019(10)
C9 0.137(19) 0.141(17) 0.179(18) 0.009(15) -0.035(14) -0.022(14)
C10 0.130(17) 0.122(14) 0.25(3) -0.080(14) -0.055(17) 0.053(14)
C1A 0.042(8) 0.057(9) 0.023(7) -0.022(6) 0.007(6) -0.017(6)
C2A 0.039(8) 0.060(10) 0.030(9) 0.006(7) 0.004(7) -0.003(7)
C3A 0.026(8) 0.068(10) 0.067(14) 0.023(10) -0.006(8) -0.010(7)
C4A 0.034(9) 0.047(9) 0.12(2) 0.004(10) -0.003(10) -0.019(7)
C5A 0.039(9) 0.053(9) 0.100(19) -0.011(10) 0.005(10) -0.015(7)
C6A 0.11(2) 0.102(16) 0.055(14) 0.004(12) 0.007(14) -0.053(15)
C7A 0.059(14) 0.088(14) 0.085(19) 0.001(13) -0.020(13) 0.020(12)
C8A 0.032(10) 0.13(2) 0.079(15) 0.029(16) -0.009(9) -0.027(11)
C9A 0.12(3) 0.050(12) 0.20(4) 0.026(19) 0.00(3) -0.008(14)
C10A 0.065(13) 0.14(3) 0.13(3) -0.05(2) 0.012(15) 0.007(14)
C11 0.069(8) 0.072(8) 0.097(10) 0.012(7) 0.030(7) -0.007(6)
C12 0.109(15) 0.121(17) 0.107(14) 0.051(14) 0.051(11) 0.019(14)
C13 0.075(9) 0.096(13) 0.174(18) 0.021(13) 0.022(10) -0.022(9)
C14 0.035(5) 0.068(7) 0.082(7) -0.014(5) 0.001(5) 0.003(5)
C15 0.056(10) 0.082(10) 0.101(10) -0.017(8) -0.005(8) 0.009(8)
C16 0.060(8) 0.111(12) 0.104(9) 0.024(9) 0.002(7) 0.022(8)
C17 0.037(5) 0.076(7) 0.084(8) -0.021(6) 0.006(5) -0.011(5)
C18 0.056(6) 0.051(5) 0.071(6) -0.014(5) 0.011(5) -0.014(4)
C19 0.071(9) 0.058(6) 0.131(13) -0.018(6) 0.033(8) -0.016(6)
C20 0.042(5) 0.040(5) 0.053(5) 0.002(4) 0.009(4) 0.004(4)
C21 0.062(6) 0.050(6) 0.054(6) 0.002(5) 0.005(5) 0.014(5)
C22 0.045(5) 0.047(5) 0.057(5) 0.002(4) 0.002(4) 0.006(4)
C23 0.040(6) 0.051(6) 0.063(6) 0.004(5) 0.003(4) 0.009(5)
C24 0.044(6) 0.076(6) 0.063(6) -0.003(5) 0.005(5) 0.007(5)
C25 0.037(5) 0.067(6) 0.080(7) -0.011(5) 0.003(5) 0.004(4)
C26 0.059(7) 0.051(6) 0.089(7) -0.004(5) 0.008(6) 0.010(5)
C27 0.057(8) 0.053(5) 0.074(7) 0.007(5) 0.008(6) 0.011(5)
C28 0.036(5) 0.042(5) 0.051(5) 0.005(4) -0.003(4) 0.005(4)
C29 0.038(5) 0.042(5) 0.069(6) -0.001(4) 0.005(5) 0.012(4)
C30 0.054(5) 0.048(5) 0.068(6) 0.009(4) -0.011(4) -0.008(4)
C31 0.071(7) 0.059(8) 0.065(7) 0.009(6) 0.001(6) -0.014(6)
C32 0.104(12) 0.075(8) 0.094(10) 0.023(7) 0.010(9) -0.022(8)
C33 0.107(11) 0.069(8) 0.109(11) 0.022(7) -0.007(9) -0.020(7)
C34 0.095(11) 0.056(8) 0.108(11) 0.019(7) -0.019(8) -0.016(7)
C35 0.071(8) 0.051(6) 0.112(10) 0.016(6) 0.004(7) 0.001(5)
C11B 0.067(16) 0.072(17) 0.067(13) 0.007(11) -0.008(11) -0.019(13)
C12B 0.10(3) 0.09(3) 0.077(15) 0.022(14) 0.011(16) 0.00(3)
C13B 0.09(2) 0.08(2) 0.10(2) 0.007(15) 0.018(17) -0.019(16)
C14B 0.044(12) 0.094(18) 0.091(19) 0.006(15) 0.002(12) 0.003(13)
C15B 0.06(2) 0.097(18) 0.09(3) 0.001(14) 0.03(2) 0.001(14)
C16B 0.047(13) 0.13(3) 0.11(3) 0.005(19) 0.002(13) -0.011(16)
C17B 0.053(12) 0.065(11) 0.069(15) 0.012(10) -0.032(11) -0.014(9)
C18B 0.049(9) 0.061(10) 0.056(12) 0.003(8) -0.001(8) -0.002(7)
C19B 0.044(11) 0.060(11) 0.060(12) 0.000(9) -0.005(10) -0.004(9)
C20B 0.048(8) 0.050(8) 0.061(10) -0.001(7) -0.004(7) 0.001(6)
C21B 0.053(11) 0.050(9) 0.071(11) -0.001(7) -0.009(8) 0.001(8)
C22B 0.059(12) 0.045(10) 0.069(10) -0.006(8) -0.005(8) -0.009(8)
C23B 0.068(15) 0.046(14) 0.105(16) -0.010(11) 0.011(12) -0.008(12)
C24B 0.091(17) 0.068(14) 0.106(16) -0.019(11) 0.016(13) -0.035(12)
C25B 0.102(17) 0.065(13) 0.089(15) -0.026(10) 0.006(12) -0.036(11)
C26B 0.110(18) 0.069(14) 0.079(13) -0.007(11) 0.008(12) -0.028(12)
C27B 0.067(16) 0.043(12) 0.073(12) 0.000(9) -0.008(11) -0.005(11)
C28B 0.032(8) 0.040(8) 0.075(10) -0.002(7) -0.011(8) -0.007(7)
C29B 0.043(9) 0.046(8) 0.058(9) 0.002(7) 0.009(8) 0.002(7)
C30B 0.047(9) 0.054(8) 0.045(9) 0.002(7) 0.000(8) 0.005(7)
C31B 0.061(14) 0.060(13) 0.054(11) 0.001(9) 0.013(10) 0.002(10)
C32B 0.073(18) 0.069(13) 0.075(14) -0.012(10) 0.012(13) 0.009(11)
C33B 0.059(15) 0.071(13) 0.083(14) -0.005(10) 0.000(12) 0.001(11)
C34B 0.068(18) 0.072(13) 0.086(17) 0.005(11) 0.003(14) 0.019(12)
C35B 0.050(13) 0.063(10) 0.058(11) 0.013(9) -0.004(10) 0.006(9)
C36 0.078(11) 0.043(9) 0.088(18) 0.004(8) 0.001(11) -0.004(7)
C37 0.087(12) 0.036(8) 0.078(15) 0.001(8) 0.008(10) -0.006(7)
C38 0.080(13) 0.071(10) 0.09(2) 0.004(11) 0.001(15) -0.001(9)
C39 0.087(12) 0.058(9) 0.026(8) -0.013(7) -0.027(7) 0.003(7)
C40 0.094(12) 0.049(9) 0.022(8) -0.010(6) -0.016(7) -0.004(7)
C41 0.084(13) 0.11(2) 0.073(16) -0.020(15) 0.004(11) -0.004(12)
C42 0.16(3) 0.044(9) 0.060(13) -0.008(8) 0.005(15) 0.022(11)
C43 0.105(19) 0.099(19) 0.102(19) -0.012(16) 0.010(16) -0.034(15)
C44 0.13(2) 0.076(18) 0.30(7) 0.01(3) 0.06(4) 0.012(17)
C45 0.13(3) 0.086(15) 0.22(5) 0.07(2) 0.02(3) 0.008(16)
C36B 0.099(10) 0.104(11) 0.073(9) -0.018(8) -0.020(7) 0.005(8)
C37B 0.113(10) 0.102(10) 0.092(11) -0.008(8) -0.025(8) -0.024(8)
C38B 0.066(8) 0.138(11) 0.070(10) -0.002(8) -0.027(6) -0.028(7)
C39B 0.082(8) 0.107(10) 0.037(7) -0.014(6) -0.014(6) 0.006(7)
C40B 0.102(10) 0.117(12) 0.081(11) 0.002(10) 0.012(8) 0.004(8)
C41B 0.112(13) 0.112(17) 0.19(3) -0.031(16) -0.010(13) 0.022(12)
C42B 0.28(4) 0.117(14) 0.136(19) 0.007(13) -0.04(2) -0.045(16)
C43B 0.062(9) 0.25(3) 0.098(12) -0.015(15) -0.008(8) -0.057(11)
C44B 0.19(2) 0.144(14) 0.089(12) -0.030(10) -0.092(13) 0.060(14)
C45B 0.156(18) 0.181(19) 0.045(8) -0.007(9) 0.011(9) -0.054(15)
C46 0.049(11) 0.052(11) 0.066(10) 0.002(8) 0.003(9) 0.004(9)
C47 0.08(2) 0.043(12) 0.071(12) 0.001(9) 0.011(11) -0.018(13)
C48 0.071(15) 0.048(13) 0.111(17) -0.012(12) 0.020(13) -0.003(11)
C49 0.064(11) 0.049(10) 0.050(9) 0.004(8) 0.006(8) 0.023(8)
C50 0.082(18) 0.061(12) 0.073(17) 0.004(10) -0.011(14) 0.028(10)
C51 0.067(13) 0.10(2) 0.12(3) -0.016(16) -0.001(13) 0.006(12)
C52 0.053(10) 0.049(9) 0.030(7) 0.005(6) -0.017(7) -0.007(7)
C53 0.039(7) 0.053(8) 0.041(9) 0.010(6) -0.004(6) 0.004(6)
C54 0.056(12) 0.074(12) 0.084(15) 0.031(11) -0.012(11) 0.006(9)
C55 0.041(7) 0.043(7) 0.049(9) 0.003(6) -0.002(6) 0.003(6)
C56 0.046(9) 0.046(8) 0.055(9) 0.007(6) -0.005(7) 0.002(6)
C57 0.047(9) 0.045(8) 0.052(8) 0.006(6) -0.003(6) -0.006(7)
C58 0.054(10) 0.048(11) 0.069(10) 0.005(9) 0.009(8) -0.003(9)
C59 0.079(15) 0.082(14) 0.080(12) 0.015(11) 0.022(12) -0.002(12)
C60 0.084(15) 0.083(14) 0.084(13) 0.022(11) 0.019(11) -0.006(11)
C61 0.073(13) 0.080(14) 0.072(12) 0.024(10) 0.001(10) -0.006(11)
C62 0.068(13) 0.058(11) 0.069(11) 0.024(9) 0.002(10) 0.003(10)
C63 0.032(9) 0.038(8) 0.053(12) -0.002(8) -0.001(7) -0.004(7)
C64 0.048(10) 0.042(8) 0.052(12) 0.005(7) 0.008(9) 0.000(7)
C65 0.036(8) 0.040(7) 0.062(9) -0.006(6) -0.011(6) -0.004(6)
C66 0.057(12) 0.053(10) 0.078(11) 0.000(8) 0.014(9) 0.009(9)
C67 0.047(12) 0.056(10) 0.088(13) -0.018(9) -0.004(9) 0.005(9)
C68 0.046(10) 0.055(10) 0.096(13) -0.015(8) -0.009(9) 0.008(8)
C69 0.060(13) 0.050(10) 0.095(13) -0.014(8) -0.007(10) 0.010(9)
C70 0.047(10) 0.043(8) 0.066(10) -0.002(7) -0.006(8) 0.000(7)
C46A 0.083(11) 0.111(13) 0.092(11) -0.011(9) 0.037(9) -0.032(9)
C47A 0.14(2) 0.119(18) 0.121(19) 0.008(15) 0.033(15) -0.021(15)
C48A 0.092(12) 0.16(2) 0.19(2) -0.01(2) 0.040(12) -0.047(12)
C49A 0.057(9) 0.117(14) 0.098(10) -0.018(8) -0.025(7) 0.011(9)
C50A 0.089(14) 0.117(15) 0.113(14) -0.020(12) -0.033(11) 0.035(12)
C51A 0.121(18) 0.19(3) 0.111(12) 0.023(13) -0.012(11) 0.064(18)
C52A 0.058(7) 0.085(9) 0.089(10) -0.025(8) 0.006(7) -0.019(6)
C53A 0.060(6) 0.066(6) 0.069(7) -0.016(5) 0.019(5) -0.017(5)
C54A 0.073(10) 0.074(7) 0.108(12) -0.016(6) 0.035(8) -0.023(6)
C55A 0.048(5) 0.046(5) 0.042(5) 0.001(4) 0.007(4) 0.000(4)
C56A 0.059(6) 0.057(7) 0.052(6) 0.005(5) 0.000(5) 0.007(6)
C57A 0.046(6) 0.066(6) 0.050(5) 0.009(4) 0.000(4) 0.007(5)
C58A 0.049(7) 0.058(8) 0.063(6) 0.018(5) 0.011(5) 0.008(6)
C59A 0.054(8) 0.074(7) 0.066(7) 0.012(6) 0.014(6) 0.013(6)
C60A 0.047(6) 0.067(6) 0.069(7) 0.002(5) 0.005(5) 0.010(5)
C61A 0.059(8) 0.070(8) 0.084(7) 0.000(6) 0.003(6) 0.001(6)
C62A 0.069(9) 0.063(7) 0.068(7) 0.009(6) 0.006(7) 0.010(6)
C63A 0.051(7) 0.052(6) 0.041(6) 0.003(5) 0.020(5) 0.003(5)
C64A 0.053(9) 0.057(6) 0.060(8) 0.014(6) -0.008(6) 0.000(6)
C65A 0.082(8) 0.056(6) 0.066(7) 0.014(5) -0.006(6) -0.009(5)
C66A 0.092(10) 0.065(9) 0.071(8) 0.002(7) 0.003(7) -0.026(7)
C67A 0.145(16) 0.083(9) 0.097(12) 0.018(9) 0.003(11) -0.038(9)
C68A 0.167(16) 0.073(9) 0.085(11) 0.013(8) -0.023(10) -0.032(9)
C69A 0.167(18) 0.084(11) 0.090(12) 0.024(9) -0.025(11) -0.007(11)
C70A 0.139(14) 0.064(8) 0.095(11) 0.025(7) 0.002(10) 0.018(8)

loop_
_atom_type_symbol
_atom_type_description
_atom_type_scat_dispersion_real
_atom_type_scat_dispersion_imag
_atom_type_scat_source
C C 0.0181 0.0091 'International Tables Vol C Tables 4.2.6.8 and 6.1.1.4'
H H 0.0000 0.0000 'International Tables Vol C Tables 4.2.6.8 and 6.1.1.4'
B B 0.0090 0.0039 'International Tables Vol C Tables 4.2.6.8 and 6.1.1.4'
F F 0.0727 0.0534 'International Tables Vol C Tables 4.2.6.8 and 6.1.1.4'
P P 0.2955 0.4335 'International Tables Vol C Tables 4.2.6.8 and 6.1.1.4'
Rh Rh 0.0927 3.6045 'International Tables Vol C Tables 4.2.6.8 and 6.1.1.4'

loop_
_geom_angle_atom_site_label_1
_geom_angle_atom_site_label_2
_geom_angle_atom_site_label_3
_geom_angle
C28B Rh1 C29B 35.2(8)
C1 Rh1 C2 38.39(19)
C1 Rh1 C5 37.95(18)
C2 Rh1 C5 63.3(3)
C1 Rh1 C28 165.7(4)
C2 Rh1 C28 128.0(4)
C5 Rh1 C28 141.3(4)
C1 Rh1 C3 63.1(3)
C2 Rh1 C3 37.56(17)
C5 Rh1 C3 62.2(3)
C28 Rh1 C3 103.2(4)
C28B Rh1 C20B 36.7(7)
C29B Rh1 C20B 71.3(8)
C1 Rh1 C29 148.8(5)
C2 Rh1 C29 138.0(4)
C5 Rh1 C29 111.3(5)
C28 Rh1 C29 32.4(5)
C3 Rh1 C29 101.2(4)
C1 Rh1 C4 62.6(3)
C2 Rh1 C4 62.4(3)
C5 Rh1 C4 36.96(17)
C28 Rh1 C4 109.4(4)
C3 Rh1 C4 36.77(16)
C29 Rh1 C4 88.4(4)
C28B Rh1 C4A 118.7(8)
C29B Rh1 C4A 134.3(9)
C20B Rh1 C4A 99.9(7)
C28B Rh1 C3A 103.0(8)
C29B Rh1 C3A 102.1(9)
C20B Rh1 C3A 106.8(6)
C4A Rh1 C3A 35.8(3)
C63 Rh2 C64 34.7(9)
C63 Rh2 C39 117.9(8)
C64 Rh2 C39 97.2(8)
C37B Rh2 C36B 37.0(2)
C37B Rh2 C38B 36.7(2)
C36B Rh2 C38B 60.9(3)
C63 Rh2 C40 154.1(7)
C64 Rh2 C40 124.6(8)
C39 Rh2 C40 37.0(3)
C63 Rh2 C38 103.3(8)
C64 Rh2 C38 104.1(8)
C39 Rh2 C38 37.0(3)
C40 Rh2 C38 60.9(5)
C37B Rh2 C63A 122.6(5)
C36B Rh2 C63A 158.9(5)
C38B Rh2 C63A 106.1(5)
C37B Rh2 C64A 98.3(6)
C36B Rh2 C64A 129.7(6)
C38B Rh2 C64A 98.6(5)
C63A Rh2 C64A 31.2(6)
C63 Rh2 C55 38.3(6)
C64 Rh2 C55 72.7(8)
C39 Rh2 C55 136.6(6)
C40 Rh2 C55 157.4(6)
C38 Rh2 C55 103.2(6)
C37B Rh2 C40B 60.5(3)
C36B Rh2 C40B 36.01(19)
C38B Rh2 C40B 59.7(3)
C63A Rh2 C40B 154.1(5)
C64A Rh2 C40B 157.2(6)
C17B P1 C14B 113.3(15)
C11 P1 C17 108.4(7)
C17B P1 C11B 104.8(12)
C14B P1 C11B 101.5(13)
C11 P1 C14 103.7(6)
C17 P1 C14 100.0(6)
C17B P1 Rh1 100.3(8)
C14B P1 Rh1 118.2(10)
C11 P1 Rh1 115.5(6)
C17 P1 Rh1 105.7(4)
C11B P1 Rh1 118.5(10)
C14 P1 Rh1 121.9(4)
C52 P2 C46 108.3(9)
C46A P2 C52A 106.9(9)
C52 P2 C49 108.9(9)
C46 P2 C49 102.5(9)
C46A P2 C49A 105.2(10)
C52A P2 C49A 98.8(8)
C52 P2 Rh2 102.3(6)
C46A P2 Rh2 114.8(7)
C46 P2 Rh2 120.8(8)
C52A P2 Rh2 105.2(5)
C49 P2 Rh2 113.8(7)
C49A P2 Rh2 123.7(7)
F3 B1 F4 107.8(13)
F3 B1 F1 116.7(15)
F4 B1 F1 112.8(15)
F3 B1 F2 110.2(17)
F4 B1 F2 102.4(17)
F1 B1 F2 106.0(13)
F8 B2 F6 118.7(17)
F8 B2 F7 110.3(12)
F6 B2 F7 101.4(13)
F8 B2 F5 106.5(13)
F6 B2 F5 105.7(11)
F7 B2 F5 114.5(14)
C5 C1 C2 108.0
C5 C1 C6 126.0
C2 C1 C6 126.0
C5 C1 Rh1 73.3(3)
C2 C1 Rh1 71.4(3)
C6 C1 Rh1 121.0(3)
C3 C2 C1 108.0
C3 C2 C7 126.0
C1 C2 C7 126.0
C3 C2 Rh1 73.9(3)
C1 C2 Rh1 70.2(3)
C7 C2 Rh1 121.6(3)
C2 C3 C4 108.0
C2 C3 C8 126.0
C4 C3 C8 126.0
C2 C3 Rh1 68.6(3)
C4 C3 Rh1 72.6(3)
C8 C3 Rh1 124.4(3)
C5 C4 C3 108.0
C5 C4 C9 126.0
C3 C4 C9 126.0
C5 C4 Rh1 69.5(3)
C3 C4 Rh1 70.6(3)
C9 C4 Rh1 125.5(3)
C4 C5 C1 108.0
C4 C5 C10 126.0
C1 C5 C10 126.0
C4 C5 Rh1 73.5(3)
C1 C5 Rh1 68.7(3)
C10 C5 Rh1 123.4(3)
C1 C6 H6A 109.5
C1 C6 H6B 109.5
H6A C6 H6B 109.5
C1 C6 H6C 109.5
H6A C6 H6C 109.5
H6B C6 H6C 109.5
C2 C7 H7A 109.5
C2 C7 H7B 109.5
H7A C7 H7B 109.5
C2 C7 H7C 109.5
H7A C7 H7C 109.5
H7B C7 H7C 109.5
C3 C8 H8A 109.5
C3 C8 H8B 109.5
H8A C8 H8B 109.5
C3 C8 H8C 109.5
H8A C8 H8C 109.5
H8B C8 H8C 109.5
C4 C9 H9A 109.5
C4 C9 H9B 109.5
H9A C9 H9B 109.5
C4 C9 H9C 109.5
H9A C9 H9C 109.5
H9B C9 H9C 109.5
C5 C10 H10A 109.5
C5 C10 H10B 109.5
H10A C10 H10B 109.5
C5 C10 H10C 109.5
H10A C10 H10C 109.5
H10B C10 H10C 109.5
C5A C1A C2A 108.0
C5A C1A C6A 126.0
C2A C1A C6A 126.0
C5A C1A Rh1 71.2(5)
C2A C1A Rh1 71.5(4)
C6A C1A Rh1 123.0(4)
C3A C2A C1A 108.0
C3A C2A C7A 126.0
C1A C2A C7A 126.0
C3A C2A Rh1 70.1(4)
C1A C2A Rh1 73.9(4)
C7A C2A Rh1 121.7(5)
C2A C3A C4A 108.0
C2A C3A C8A 126.0
C4A C3A C8A 126.0
C2A C3A Rh1 74.7(4)
C4A C3A Rh1 71.9(5)
C8A C3A Rh1 119.3(4)
C5A C4A C3A 108.0
C5A C4A C9A 126.0
C3A C4A C9A 126.0
C5A C4A Rh1 74.5(4)
C3A C4A Rh1 72.3(5)
C9A C4A Rh1 119.1(4)
C4A C5A C1A 108.0
C4A C5A C10A 126.0
C1A C5A C10A 126.0
C4A C5A Rh1 70.1(4)
C1A C5A Rh1 74.2(5)
C10A C5A Rh1 121.4(4)
C1A C6A H6A1 109.5
C1A C6A H6A2 109.5
H6A1 C6A H6A2 109.5
C1A C6A H6A3 109.5
H6A1 C6A H6A3 109.5
H6A2 C6A H6A3 109.5
C2A C7A H7A1 109.5
C2A C7A H7A2 109.5
H7A1 C7A H7A2 109.5
C2A C7A H7A3 109.5
H7A1 C7A H7A3 109.5
H7A2 C7A H7A3 109.5
C3A C8A H8A1 109.5
C3A C8A H8A2 109.5
H8A1 C8A H8A2 109.5
C3A C8A H8A3 109.5
H8A1 C8A H8A3 109.5
H8A2 C8A H8A3 109.5
C4A C9A H9A1 109.5
C4A C9A H9A2 109.5
H9A1 C9A H9A2 109.5
C4A C9A H9A3 109.5
H9A1 C9A H9A3 109.5
H9A2 C9A H9A3 109.5
C5A C10A H10D 109.5
C5A C10A H10E 109.5
H10D C10A H10E 109.5
C5A C10A H10F 109.5
H10D C10A H10F 109.5
H10E C10A H10F 109.5
C13 C11 C12 110.8(17)
C13 C11 P1 114.7(14)
C12 C11 P1 111.1(11)
C13 C11 H11 106.6
C12 C11 H11 106.6
P1 C11 H11 106.6
C11 C12 H12A 109.5
C11 C12 H12B 109.5
H12A C12 H12B 109.5
C11 C12 H12C 109.5
H12A C12 H12C 109.5
H12B C12 H12C 109.5
C11 C13 H13A 109.5
C11 C13 H13B 109.5
H13A C13 H13B 109.5
C11 C13 H13C 109.5
H13A C13 H13C 109.5
H13B C13 H13C 109.5
C16 C14 C15 108.9(15)
C16 C14 P1 113.5(9)
C15 C14 P1 111.8(10)
C16 C14 H14 107.5
C15 C14 H14 107.5
P1 C14 H14 107.5
C14 C15 H15A 109.5
C14 C15 H15B 109.5
H15A C15 H15B 109.5
C14 C15 H15C 109.5
H15A C15 H15C 109.5
H15B C15 H15C 109.5
C14 C16 H16A 109.5
C14 C16 H16B 109.5
H16A C16 H16B 109.5
C14 C16 H16C 109.5
H16A C16 H16C 109.5
H16B C16 H16C 109.5
C18 C17 P1 106.4(9)
C18 C17 H17A 110.4
P1 C17 H17A 110.4
C18 C17 H17B 110.4
P1 C17 H17B 110.4
H17A C17 H17B 108.6
C19 C18 C17 123.0(13)
C19 C18 C20 123.2(14)
C17 C18 C20 113.8(10)
C18 C19 H19A 120.0
C18 C19 H19B 120.0
H19A C19 H19B 120.0
C28 C20 C21 119.9(11)
C28 C20 C18 115.6(10)
C21 C20 C18 117.7(10)
C28 C20 Rh1 66.4(6)
C21 C20 Rh1 114.6(8)
C18 C20 Rh1 111.5(7)
C20 C21 C22 117.3(10)
C20 C21 H21A 108.0
C22 C21 H21A 108.0
C20 C21 H21B 108.0
C22 C21 H21B 108.0
H21A C21 H21B 107.2
C27 C22 C23 118.0(11)
C27 C22 C21 122.4(11)
C23 C22 C21 119.6(10)
C24 C23 C22 120.5(12)
C24 C23 H23 119.8
C22 C23 H23 119.8
C23 C24 C25 120.6(12)
C23 C24 H24 119.7
C25 C24 H24 119.7
C26 C25 C24 119.6(11)
C26 C25 H25 120.2
C24 C25 H25 120.2
C25 C26 C27 119.8(12)
C25 C26 H26 120.1
C27 C26 H26 120.1
C22 C27 C26 121.5(13)
C22 C27 H27 119.2
C26 C27 H27 119.2
C29 C28 C20 154.1(12)
C29 C28 Rh1 75.4(8)
C20 C28 Rh1 79.3(6)
C28 C29 C30 143.6(12)
C28 C29 Rh1 72.1(8)
C30 C29 Rh1 141.2(9)
C31 C30 C35 118.1
C31 C30 C29 119.8(7)
C35 C30 C29 122.1(7)
C30 C31 C32 120.4
C30 C31 H31 119.8
C32 C31 H31 119.8
C33 C32 C31 120.2
C33 C32 H32 119.9
C31 C32 H32 119.9
C34 C33 C32 121.0
C34 C33 H33 119.5
C32 C33 H33 119.5
C33 C34 C35 118.1
C33 C34 H34 121.0
C35 C34 H34 121.0
C34 C35 C30 122.2
C34 C35 H35 118.9
C30 C35 H35 118.9
C13B C11B C12B 111(3)
C13B C11B P1 114(2)
C12B C11B P1 113(3)
C13B C11B H11B 105.8
C12B C11B H11B 105.8
P1 C11B H11B 105.8
C11B C12B H12D 109.5
C11B C12B H12E 109.5
H12D C12B H12E 109.5
C11B C12B H12F 109.5
H12D C12B H12F 109.5
H12E C12B H12F 109.5
C11B C13B H13D 109.5
C11B C13B H13E 109.5
H13D C13B H13E 109.5
C11B C13B H13F 109.5
H13D C13B H13F 109.5
H13E C13B H13F 109.5
C16B C14B C15B 113(3)
C16B C14B P1 113(3)
C15B C14B P1 110(2)
C16B C14B H14B 106.8
C15B C14B H14B 106.8
P1 C14B H14B 106.8
C14B C15B H15D 109.5
C14B C15B H15E 109.5
H15D C15B H15E 109.5
C14B C15B H15F 109.5
H15D C15B H15F 109.5
H15E C15B H15F 109.5
C14B C16B H16D 109.5
C14B C16B H16E 109.5
H16D C16B H16E 109.5
C14B C16B H16F 109.5
H16D C16B H16F 109.5
H16E C16B H16F 109.5
C18B C17B P1 107.5(17)
C18B C17B H17C 110.2
P1 C17B H17C 110.2
C18B C17B H17D 110.2
P1 C17B H17D 110.2
H17C C17B H17D 108.5
C19B C18B C20B 122(2)
C19B C18B C17B 124(2)
C20B C18B C17B 114.2(18)
C18B C19B H19C 120.0
C18B C19B H19D 120.0
H19C C19B H19D 120.0
C28B C20B C21B 116(2)
C28B C20B C18B 120(2)
C21B C20B C18B 120.5(19)
C28B C20B Rh1 64.8(12)
C21B C20B Rh1 113.1(15)
C18B C20B Rh1 107.4(14)
C20B C21B C22B 111.6(18)
C20B C21B H21C 109.3
C22B C21B H21C 109.3
C20B C21B H21D 109.3
C22B C21B H21D 109.3
H21C C21B H21D 108.0
C23B C22B C27B 120.0
C23B C22B C21B 118.7(15)
C27B C22B C21B 121.3(15)
C22B C23B C24B 120.0
C22B C23B H23B 120.0
C24B C23B H23B 120.0
C23B C24B C25B 120.0
C23B C24B H24B 120.0
C25B C24B H24B 120.0
C26B C25B C24B 120.0
C26B C25B H25B 120.0
C24B C25B H25B 120.0
C27B C26B C25B 120.0
C27B C26B H26B 120.0
C25B C26B H26B 120.0
C26B C27B C22B 120.0
C26B C27B H27B 120.0
C22B C27B H27B 120.0
C29B C28B C20B 151(2)
C29B C28B Rh1 75.3(14)
C20B C28B Rh1 78.5(13)
C28B C29B C30B 143(2)
C28B C29B Rh1 69.5(13)
C30B C29B Rh1 145.8(17)
C35B C30B C31B 120.0
C35B C30B C29B 123.3(15)
C31B C30B C29B 116.5(15)
C32B C31B C30B 120.0
C32B C31B H31B 120.0
C30B C31B H31B 120.0
C33B C32B C31B 120.0
C33B C32B H32B 120.0
C31B C32B H32B 120.0
C32B C33B C34B 120.0
C32B C33B H33B 120.0
C34B C33B H33B 120.0
C33B C34B C35B 120.0
C33B C34B H34B 120.0
C35B C34B H34B 120.0
C30B C35B C34B 120.0
C30B C35B H35B 120.0
C34B C35B H35B 120.0
C37 C36 C40 108.0
C37 C36 C41 126.0
C40 C36 C41 126.0
C37 C36 Rh2 72.6(5)
C40 C36 Rh2 68.3(5)
C41 C36 Rh2 124.7(5)
C36 C37 C38 108.0
C36 C37 C42 111.0
C38 C37 C42 140.8
C36 C37 Rh2 72.5(5)
C38 C37 Rh2 68.3(5)
C42 C37 Rh2 127.3(5)
C39 C38 C37 108.0
C39 C38 C43 138.4
C37 C38 C43 113.4
C39 C38 Rh2 69.0(5)
C37 C38 Rh2 76.1(5)
C43 C38 Rh2 124.3(5)
C38 C39 C40 108.0
C38 C39 C44 111.8
C40 C39 C44 140.2
C38 C39 Rh2 74.0(5)
C40 C39 Rh2 73.9(5)
C44 C39 Rh2 116.0(5)
C36 C40 C39 108.0
C36 C40 C45 137.6
C39 C40 C45 114.3
C36 C40 Rh2 76.1(5)
C39 C40 Rh2 69.1(6)
C45 C40 Rh2 117.6(5)
C36 C41 H41A 109.5
C36 C41 H41B 109.5
H41A C41 H41B 109.5
C36 C41 H41C 109.5
H41A C41 H41C 109.5
H41B C41 H41C 109.5
C37 C42 H42A 109.5
C37 C42 H42B 109.5
H42A C42 H42B 109.5
C37 C42 H42C 109.5
H42A C42 H42C 109.5
H42B C42 H42C 109.5
C38 C43 H43A 109.5
C38 C43 H43B 109.5
H43A C43 H43B 109.5
C38 C43 H43C 109.5
H43A C43 H43C 109.5
H43B C43 H43C 109.5
C39 C44 H44A 109.5
C39 C44 H44B 109.5
H44A C44 H44B 109.5
C39 C44 H44C 109.5
H44A C44 H44C 109.5
H44B C44 H44C 109.5
C40 C45 H45A 109.5
C40 C45 H45B 109.5
H45A C45 H45B 109.5
C40 C45 H45C 109.5
H45A C45 H45C 109.5
H45B C45 H45C 109.5
C40B C36B C37B 108.0
C40B C36B C41B 126.0
C37B C36B C41B 126.0
C40B C36B Rh2 75.0(3)
C37B C36B Rh2 70.3(3)
C41B C36B Rh2 120.5(3)
C36B C37B C38B 108.0
C36B C37B C42B 126.0
C38B C37B C42B 126.0
C36B C37B Rh2 72.8(3)
C38B C37B Rh2 73.9(3)
C42B C37B Rh2 119.2(3)
C39B C38B C37B 108.0
C39B C38B C43B 126.0
C37B C38B C43B 126.0
C39B C38B Rh2 74.7(3)
C37B C38B Rh2 69.4(3)
C43B C38B Rh2 121.6(3)
C40B C39B C38B 108.0
C40B C39B C44B 126.0
C38B C39B C44B 126.0
C40B C39B Rh2 71.7(3)
C38B C39B Rh2 69.6(3)
C44B C39B Rh2 124.3(3)
C39B C40B C36B 108.0
C39B C40B C45B 126.0
C36B C40B C45B 126.0
C39B C40B Rh2 73.0(3)
C36B C40B Rh2 69.0(3)
C45B C40B Rh2 123.7(3)
C36B C41B H41D 109.5
C36B C41B H41E 109.5
H41D C41B H41E 109.5
C36B C41B H41F 109.5
H41D C41B H41F 109.5
H41E C41B H41F 109.5
C37B C42B H42D 109.5
C37B C42B H42E 109.5
H42D C42B H42E 109.5
C37B C42B H42F 109.5
H42D C42B H42F 109.5
H42E C42B H42F 109.5
C38B C43B H43D 109.5
C38B C43B H43E 109.5
H43D C43B H43E 109.5
C38B C43B H43F 109.5
H43D C43B H43F 109.5
H43E C43B H43F 109.5
C39B C44B H44D 109.5
C39B C44B H44E 109.5
H44D C44B H44E 109.5
C39B C44B H44F 109.5
H44D C44B H44F 109.5
H44E C44B H44F 109.5
C40B C45B H45D 109.5
C40B C45B H45E 109.5
H45D C45B H45E 109.5
C40B C45B H45F 109.5
H45D C45B H45F 109.5
H45E C45B H45F 109.5
C48 C46 C47 114(2)
C48 C46 P2 112.0(17)
C47 C46 P2 112.8(18)
C48 C46 H46 105.8
C47 C46 H46 105.8
P2 C46 H46 105.8
C46 C47 H47A 109.5
C46 C47 H47B 109.5
H47A C47 H47B 109.5
C46 C47 H47C 109.5
H47A C47 H47C 109.5
H47B C47 H47C 109.5
C46 C48 H48A 109.5
C46 C48 H48B 109.5
H48A C48 H48B 109.5
C46 C48 H48C 109.5
H48A C48 H48C 109.5
H48B C48 H48C 109.5
C50 C49 C51 111(2)
C50 C49 P2 112.2(17)
C51 C49 P2 111.0(18)
C50 C49 H49 107.5
C51 C49 H49 107.5
P2 C49 H49 107.5
C49 C50 H50A 109.5
C49 C50 H50B 109.5
H50A C50 H50B 109.5
C49 C50 H50C 109.5
H50A C50 H50C 109.5
H50B C50 H50C 109.5
C49 C51 H51A 109.5
C49 C51 H51B 109.5
H51A C51 H51B 109.5
C49 C51 H51C 109.5
H51A C51 H51C 109.5
H51B C51 H51C 109.5
C53 C52 P2 109.8(12)
C53 C52 H52A 109.7
P2 C52 H52A 109.7
C53 C52 H52B 109.7
P2 C52 H52B 109.7
H52A C52 H52B 108.2
C54 C53 C55 122.9(19)
C54 C53 C52 122.6(19)
C55 C53 C52 114.5(14)
C53 C54 H54A 120.0
C53 C54 H54B 120.0
H54A C54 H54B 120.0
C63 C55 C53 115.8(17)
C63 C55 C56 120.1(17)
C53 C55 C56 118.5(15)
C63 C55 Rh2 61.0(13)
C53 C55 Rh2 111.0(12)
C56 C55 Rh2 117.0(12)
C55 C56 C57 112.9(16)
C55 C56 H56A 109.0
C57 C56 H56A 109.0
C55 C56 H56B 109.0
C57 C56 H56B 109.0
H56A C56 H56B 107.8
C58 C57 C62 120.0
C58 C57 C56 119.1(12)
C62 C57 C56 120.6(12)
C59 C58 C57 120.0
C59 C58 H58 120.0
C57 C58 H58 120.0
C60 C59 C58 120.0
C60 C59 H59 120.0
C58 C59 H59 120.0
C59 C60 C61 120.0
C59 C60 H60 120.0
C61 C60 H60 120.0
C62 C61 C60 120.0
C62 C61 H61 120.0
C60 C61 H61 120.0
C61 C62 C57 120.0
C61 C62 H62 120.0
C57 C62 H62 120.0
C64 C63 C55 154(3)
C64 C63 Rh2 75.7(17)
C55 C63 Rh2 80.7(13)
C63 C64 C65 142(2)
C63 C64 Rh2 69.5(14)
C65 C64 Rh2 145.9(17)
C70 C65 C66 120.0
C70 C65 C64 120.7(13)
C66 C65 C64 119.1(13)
C67 C66 C65 120.0
C67 C66 H66 120.0
C65 C66 H66 120.0
C66 C67 C68 120.0
C66 C67 H67 120.0
C68 C67 H67 120.0
C69 C68 C67 120.0
C69 C68 H68 120.0
C67 C68 H68 120.0
C68 C69 C70 120.0
C68 C69 H69 120.0
C70 C69 H69 120.0
C69 C70 C65 120.0
C69 C70 H70 120.0
C65 C70 H70 120.0
C48A C46A C47A 109(2)
C48A C46A P2 118.2(18)
C47A C46A P2 109.6(16)
C48A C46A H46A 106.6
C47A C46A H46A 106.6
P2 C46A H46A 106.6
C46A C47A H47D 109.5
C46A C47A H47E 109.5
H47D C47A H47E 109.5
C46A C47A H47F 109.5
H47D C47A H47F 109.5
H47E C47A H47F 109.5
C46A C48A H48D 109.5
C46A C48A H48E 109.5
H48D C48A H48E 109.5
C46A C48A H48F 109.5
H48D C48A H48F 109.5
H48E C48A H48F 109.5
C50A C49A C51A 114(2)
C50A C49A P2 108.3(13)
C51A C49A P2 111.6(14)
C50A C49A H49A 107.6
C51A C49A H49A 107.6
P2 C49A H49A 107.6
C49A C50A H50D 109.5
C49A C50A H50E 109.5
H50D C50A H50E 109.5
C49A C50A H50F 109.5
H50D C50A H50F 109.5
H50E C50A H50F 109.5
C49A C51A H51D 109.5
C49A C51A H51E 109.5
H51D C51A H51E 109.5
C49A C51A H51F 109.5
H51D C51A H51F 109.5
H51E C51A H51F 109.5
C53A C52A P2 108.7(11)
C53A C52A H52C 109.9
P2 C52A H52C 109.9
C53A C52A H52D 109.9
P2 C52A H52D 109.9
H52C C52A H52D 108.3
C54A C53A C55A 123.3(16)
C54A C53A C52A 123.0(15)
C55A C53A C52A 113.7(12)
C53A C54A H54C 120.0
C53A C54A H54D 120.0
H54C C54A H54D 120.0
C63A C55A C53A 118.3(12)
C63A C55A C56A 117.5(12)
C53A C55A C56A 119.4(12)
C63A C55A Rh2 65.3(7)
C53A C55A Rh2 111.0(8)
C56A C55A Rh2 112.1(8)
C55A C56A C57A 113.4(10)
C55A C56A H56C 108.9
C57A C56A H56C 108.9
C55A C56A H56D 108.9
C57A C56A H56D 108.9
H56C C56A H56D 107.7
C58A C57A C62A 120.0
C58A C57A C56A 119.7(8)
C62A C57A C56A 120.0(7)
C57A C58A C59A 120.0
C57A C58A H58A 120.0
C59A C58A H58A 120.0
C60A C59A C58A 120.0
C60A C59A H59A 120.0
C58A C59A H59A 120.0
C59A C60A C61A 120.0
C59A C60A H60A 120.0
C61A C60A H60A 120.0
C60A C61A C62A 120.0
C60A C61A H61A 120.0
C62A C61A H61A 120.0
C61A C62A C57A 120.0
C61A C62A H62A 120.0
C57A C62A H62A 120.0
C64A C63A C55A 154.1(14)
C64A C63A Rh2 74.7(11)
C55A C63A Rh2 79.6(7)
C63A C64A C65A 145.5(18)
C63A C64A Rh2 74.1(11)
C65A C64A Rh2 139.5(13)
C66A C65A C70A 120.0
C66A C65A C64A 117.9(10)
C70A C65A C64A 122.1(10)
C67A C66A C65A 120.0
C67A C66A H66A 120.0
C65A C66A H66A 120.0
C66A C67A C68A 120.0
C66A C67A H67A 120.0
C68A C67A H67A 120.0
C67A C68A C69A 120.0
C67A C68A H68A 120.0
C69A C68A H68A 120.0
C68A C69A C70A 120.0
C68A C69A H69A 120.0
C70A C69A H69A 120.0
C69A C70A C65A 120.0
C69A C70A H70A 120.0
C65A C70A H70A 120.0

loop_
_geom_bond_atom_site_label_1
_geom_bond_atom_site_label_2
_geom_bond_distance
Rh1 C28B 2.08(2)
Rh1 C29B 2.150(19)
Rh1 C1 2.161(9)
Rh1 C2 2.177(8)
Rh1 C5 2.222(9)
Rh1 C28 2.224(11)
Rh1 C3 2.247(8)
Rh1 C20B 2.25(2)
Rh1 C29 2.262(13)
Rh1 C4 2.274(9)
Rh1 C4A 2.312(17)
Rh1 C3A 2.317(13)
Rh2 C63 2.02(3)
Rh2 C64 2.09(2)
Rh2 C37B 2.187(11)
Rh2 C39 2.188(18)
Rh2 C36B 2.219(11)
Rh2 C38B 2.245(9)
Rh2 C40 2.251(14)
Rh2 C38 2.253(18)
Rh2 C63A 2.259(13)
Rh2 C64A 2.265(17)
Rh2 C55 2.281(18)
Rh2 C40B 2.296(9)
P1 C17B 1.72(2)
P1 C14B 1.79(3)
P1 C11 1.810(14)
P1 C17 1.823(13)
P1 C11B 1.89(3)
P1 C14 1.905(14)
P2 C52 1.745(15)
P2 C46A 1.784(17)
P2 C46 1.84(2)
P2 C52A 1.865(15)
P2 C49 1.89(2)
P2 C49A 1.895(19)
B1 F3 1.315(15)
B1 F4 1.346(16)
B1 F1 1.347(15)
B1 F2 1.353(17)
B2 F8 1.301(15)
B2 F6 1.324(15)
B2 F7 1.340(15)
B2 F5 1.357(15)
C1 C5 1.426(5)
C1 C2 1.426(5)
C1 C6 1.516(6)
C2 C3 1.426(5)
C2 C7 1.516(6)
C3 C4 1.426(5)
C3 C8 1.516(6)
C4 C5 1.426(5)
C4 C9 1.516(6)
C5 C10 1.516(6)
C6 H6A 0.9800
C6 H6B 0.9800
C6 H6C 0.9800
C7 H7A 0.9800
C7 H7B 0.9800
C7 H7C 0.9800
C8 H8A 0.9800
C8 H8B 0.9800
C8 H8C 0.9800
C9 H9A 0.9800
C9 H9B 0.9800
C9 H9C 0.9800
C10 H10A 0.9800
C10 H10B 0.9800
C10 H10C 0.9800
C1A C5A 1.424(7)
C1A C2A 1.424(7)
C1A C6A 1.514(8)
C2A C3A 1.424(7)
C2A C7A 1.514(8)
C3A C4A 1.424(7)
C3A C8A 1.514(8)
C4A C5A 1.424(7)
C4A C9A 1.514(8)
C5A C10A 1.514(8)
C6A H6A1 0.9800
C6A H6A2 0.9800
C6A H6A3 0.9800
C7A H7A1 0.9800
C7A H7A2 0.9800
C7A H7A3 0.9800
C8A H8A1 0.9800
C8A H8A2 0.9800
C8A H8A3 0.9800
C9A H9A1 0.9800
C9A H9A2 0.9800
C9A H9A3 0.9800
C10A H10D 0.9800
C10A H10E 0.9800
C10A H10F 0.9800
C11 C13 1.51(2)
C11 C12 1.55(2)
C11 H11 1.0000
C12 H12A 0.9800
C12 H12B 0.9800
C12 H12C 0.9800
C13 H13A 0.9800
C13 H13B 0.9800
C13 H13C 0.9800
C14 C16 1.51(2)
C14 C15 1.53(2)
C14 H14 1.0000
C15 H15A 0.9800
C15 H15B 0.9800
C15 H15C 0.9800
C16 H16A 0.9800
C16 H16B 0.9800
C16 H16C 0.9800
C17 C18 1.507(19)
C17 H17A 0.9900
C17 H17B 0.9900
C18 C19 1.333(19)
C18 C20 1.508(16)
C19 H19A 0.9500
C19 H19B 0.9500
C20 C28 1.367(15)
C20 C21 1.491(16)
C21 C22 1.532(15)
C21 H21A 0.9900
C21 H21B 0.9900
C22 C27 1.378(15)
C22 C23 1.394(14)
C23 C24 1.377(16)
C23 H23 0.9500
C24 C25 1.384(16)
C24 H24 0.9500
C25 C26 1.367(16)
C25 H25 0.9500
C26 C27 1.389(17)
C26 H26 0.9500
C27 H27 0.9500
C28 C29 1.253(19)
C29 C30 1.481(15)
C30 C31 1.382(6)
C30 C35 1.392(6)
C31 C32 1.388(6)
C31 H31 0.9500
C32 C33 1.376(6)
C32 H32 0.9500
C33 C34 1.375(6)
C33 H33 0.9500
C34 C35 1.391(6)
C34 H34 0.9500
C35 H35 0.9500
C11B C13B 1.508(14)
C11B C12B 1.509(14)
C11B H11B 1.0000
C12B H12D 0.9800
C12B H12E 0.9800
C12B H12F 0.9800
C13B H13D 0.9800
C13B H13E 0.9800
C13B H13F 0.9800
C14B C16B 1.508(13)
C14B C15B 1.510(14)
C14B H14B 1.0000
C15B H15D 0.9800
C15B H15E 0.9800
C15B H15F 0.9800
C16B H16D 0.9800
C16B H16E 0.9800
C16B H16F 0.9800
C17B C18B 1.51(3)
C17B H17C 0.9900
C17B H17D 0.9900
C18B C19B 1.32(3)
C18B C20B 1.50(2)
C19B H19C 0.9500
C19B H19D 0.9500
C20B C28B 1.37(2)
C20B C21B 1.48(2)
C21B C22B 1.53(2)
C21B H21C 0.9900
C21B H21D 0.9900
C22B C23B 1.382(9)
C22B C27B 1.382(9)
C23B C24B 1.382(9)
C23B H23B 0.9500
C24B C25B 1.382(9)
C24B H24B 0.9500
C25B C26B 1.382(9)
C25B H25B 0.9500
C26B C27B 1.382(9)
C26B H26B 0.9500
C27B H27B 0.9500
C28B C29B 1.28(3)
C29B C30B 1.45(2)
C30B C35B 1.388(9)
C30B C31B 1.388(9)
C31B C32B 1.388(9)
C31B H31B 0.9500
C32B C33B 1.388(9)
C32B H32B 0.9500
C33B C34B 1.388(9)
C33B H33B 0.9500
C34B C35B 1.388(9)
C34B H34B 0.9500
C35B H35B 0.9500
C36 C37 1.410(7)
C36 C40 1.410(7)
C36 C41 1.499(8)
C37 C38 1.410(7)
C37 C42 1.519(8)
C38 C39 1.410(7)
C38 C43 1.501(8)
C39 C40 1.410(7)
C39 C44 1.563(8)
C40 C45 1.585(8)
C41 H41A 0.9800
C41 H41B 0.9800
C41 H41C 0.9800
C42 H42A 0.9800
C42 H42B 0.9800
C42 H42C 0.9800
C43 H43A 0.9800
C43 H43B 0.9800
C43 H43C 0.9800
C44 H44A 0.9800
C44 H44B 0.9800
C44 H44C 0.9800
C45 H45A 0.9800
C45 H45B 0.9800
C45 H45C 0.9800
C36B C40B 1.397(5)
C36B C37B 1.397(5)
C36B C41B 1.485(6)
C37B C38B 1.397(5)
C37B C42B 1.485(6)
C38B C39B 1.397(5)
C38B C43B 1.485(6)
C39B C40B 1.397(5)
C39B C44B 1.485(6)
C40B C45B 1.485(6)
C41B H41D 0.9800
C41B H41E 0.9800
C41B H41F 0.9800
C42B H42D 0.9800
C42B H42E 0.9800
C42B H42F 0.9800
C43B H43D 0.9800
C43B H43E 0.9800
C43B H43F 0.9800
C44B H44D 0.9800
C44B H44E 0.9800
C44B H44F 0.9800
C45B H45D 0.9800
C45B H45E 0.9800
C45B H45F 0.9800
C46 C48 1.52(3)
C46 C47 1.53(3)
C46 H46 1.0000
C47 H47A 0.9800
C47 H47B 0.9800
C47 H47C 0.9800
C48 H48A 0.9800
C48 H48B 0.9800
C48 H48C 0.9800
C49 C50 1.54(3)
C49 C51 1.55(3)
C49 H49 1.0000
C50 H50A 0.9800
C50 H50B 0.9800
C50 H50C 0.9800
C51 H51A 0.9800
C51 H51B 0.9800
C51 H51C 0.9800
C52 C53 1.49(2)
C52 H52A 0.9900
C52 H52B 0.9900
C53 C54 1.31(2)
C53 C55 1.48(2)
C54 H54A 0.9500
C54 H54B 0.9500
C55 C63 1.43(2)
C55 C56 1.52(2)
C56 C57 1.52(2)
C56 H56A 0.9900
C56 H56B 0.9900
C57 C58 1.389(8)
C57 C62 1.389(8)
C58 C59 1.389(8)
C58 H58 0.9500
C59 C60 1.389(8)
C59 H59 0.9500
C60 C61 1.389(8)
C60 H60 0.9500
C61 C62 1.389(8)
C61 H61 0.9500
C62 H62 0.9500
C63 C64 1.23(3)
C64 C65 1.46(2)
C65 C70 1.392(8)
C65 C66 1.392(8)
C66 C67 1.392(8)
C66 H66 0.9500
C67 C68 1.392(8)
C67 H67 0.9500
C68 C69 1.392(8)
C68 H68 0.9500
C69 C70 1.392(8)
C69 H69 0.9500
C70 H70 0.9500
C46A C48A 1.55(2)
C46A C47A 1.56(3)
C46A H46A 1.0000
C47A H47D 0.9800
C47A H47E 0.9800
C47A H47F 0.9800
C48A H48D 0.9800
C48A H48E 0.9800
C48A H48F 0.9800
C49A C50A 1.49(3)
C49A C51A 1.52(3)
C49A H49A 1.0000
C50A H50D 0.9800
C50A H50E 0.9800
C50A H50F 0.9800
C51A H51D 0.9800
C51A H51E 0.9800
C51A H51F 0.9800
C52A C53A 1.49(2)
C52A H52C 0.9900
C52A H52D 0.9900
C53A C54A 1.33(2)
C53A C55A 1.465(17)
C54A H54C 0.9500
C54A H54D 0.9500
C55A C63A 1.430(17)
C55A C56A 1.514(17)
C56A C57A 1.533(15)
C56A H56C 0.9900
C56A H56D 0.9900
C57A C58A 1.395(6)
C57A C62A 1.395(6)
C58A C59A 1.395(6)
C58A H58A 0.9500
C59A C60A 1.395(6)
C59A H59A 0.9500
C60A C61A 1.395(6)
C60A H60A 0.9500
C61A C62A 1.395(6)
C61A H61A 0.9500
C62A H62A 0.9500
C63A C64A 1.22(2)
C64A C65A 1.467(18)
C65A C66A 1.385(7)
C65A C70A 1.385(7)
C66A C67A 1.385(7)
C66A H66A 0.9500
C67A C68A 1.385(7)
C67A H67A 0.9500
C68A C69A 1.385(7)
C68A H68A 0.9500
C69A C70A 1.385(7)
C69A H69A 0.9500
C70A H70A 0.9500

loop_
_geom_torsion_atom_site_label_1
_geom_torsion_atom_site_label_2
_geom_torsion_atom_site_label_3
_geom_torsion_atom_site_label_4
_geom_torsion
C5 C1 C2 C3 0.0
C6 C1 C2 C3 180.0
Rh1 C1 C2 C3 64.7(3)
C5 C1 C2 C7 180.0
C6 C1 C2 C7 0.0
Rh1 C1 C2 C7 -115.3(3)
C5 C1 C2 Rh1 -64.7(3)
C6 C1 C2 Rh1 115.3(3)
C1 C2 C3 C4 0.0
C7 C2 C3 C4 180.0
Rh1 C2 C3 C4 62.3(3)
C1 C2 C3 C8 180.0
C7 C2 C3 C8 0.0
Rh1 C2 C3 C8 -117.7(3)
C1 C2 C3 Rh1 -62.3(3)
C7 C2 C3 Rh1 117.7(3)
C2 C3 C4 C5 0.0
C8 C3 C4 C5 -180.0
Rh1 C3 C4 C5 59.7(3)
C2 C3 C4 C9 180.0
C8 C3 C4 C9 0.0
Rh1 C3 C4 C9 -120.3(3)
C2 C3 C4 Rh1 -59.7(3)
C8 C3 C4 Rh1 120.3(3)
C3 C4 C5 C1 0.0
C9 C4 C5 C1 180.0
Rh1 C4 C5 C1 60.4(3)
C3 C4 C5 C10 180.0
C9 C4 C5 C10 0.0
Rh1 C4 C5 C10 -119.6(3)
C3 C4 C5 Rh1 -60.4(3)
C9 C4 C5 Rh1 119.6(3)
C2 C1 C5 C4 0.0
C6 C1 C5 C4 180.0
Rh1 C1 C5 C4 -63.4(3)
C2 C1 C5 C10 180.0
C6 C1 C5 C10 0.0
Rh1 C1 C5 C10 116.5(3)
C2 C1 C5 Rh1 63.5(3)
C6 C1 C5 Rh1 -116.6(3)
C5A C1A C2A C3A 0.0
C6A C1A C2A C3A 180.0
Rh1 C1A C2A C3A 62.2(5)
C5A C1A C2A C7A 180.0
C6A C1A C2A C7A 0.0
Rh1 C1A C2A C7A -117.8(5)
C5A C1A C2A Rh1 -62.2(5)
C6A C1A C2A Rh1 117.8(5)
C1A C2A C3A C4A 0.0
C7A C2A C3A C4A 180.0
Rh1 C2A C3A C4A 64.7(5)
C1A C2A C3A C8A 180.0
C7A C2A C3A C8A 0.0
Rh1 C2A C3A C8A -115.3(5)
C1A C2A C3A Rh1 -64.7(5)
C7A C2A C3A Rh1 115.3(5)
C2A C3A C4A C5A 0.0
C8A C3A C4A C5A -180.0
Rh1 C3A C4A C5A 66.5(4)
C2A C3A C4A C9A 180.0
C8A C3A C4A C9A 0.0
Rh1 C3A C4A C9A -113.5(4)
C2A C3A C4A Rh1 -66.5(4)
C8A C3A C4A Rh1 113.5(4)
C3A C4A C5A C1A 0.0
C9A C4A C5A C1A -180.0
Rh1 C4A C5A C1A 65.0(5)
C3A C4A C5A C10A 180.0
C9A C4A C5A C10A 0.0
Rh1 C4A C5A C10A -115.0(5)
C3A C4A C5A Rh1 -65.0(5)
C9A C4A C5A Rh1 115.0(5)
C2A C1A C5A C4A 0.0
C6A C1A C5A C4A -180.0
Rh1 C1A C5A C4A -62.4(4)
C2A C1A C5A C10A 180.0
C6A C1A C5A C10A 0.0
Rh1 C1A C5A C10A 117.6(4)
C2A C1A C5A Rh1 62.4(4)
C6A C1A C5A Rh1 -117.6(4)
C17 P1 C11 C13 -59.9(15)
C14 P1 C11 C13 45.7(15)
Rh1 P1 C11 C13 -178.2(13)
C17 P1 C11 C12 66.7(18)
C14 P1 C11 C12 172.3(17)
Rh1 P1 C11 C12 -51.7(18)
C11 P1 C17 C18 -81.9(10)
C14 P1 C17 C18 170.0(9)
Rh1 P1 C17 C18 42.5(10)
P1 C17 C18 C19 123.6(14)
P1 C17 C18 C20 -54.0(12)
C19 C18 C20 C28 148.0(14)
C17 C18 C20 C28 -34.4(15)
C19 C18 C20 C21 -3.2(18)
C17 C18 C20 C21 174.4(10)
C19 C18 C20 Rh1 -138.8(13)
C17 C18 C20 Rh1 38.8(12)
C28 C20 C21 C22 -75.8(15)
C18 C20 C21 C22 74.2(14)
Rh1 C20 C21 C22 -151.6(9)
C20 C21 C22 C27 -129.2(14)
C20 C21 C22 C23 54.2(17)
C27 C22 C23 C24 -2.1(19)
C21 C22 C23 C24 174.6(12)
C22 C23 C24 C25 1(2)
C23 C24 C25 C26 0.1(19)
C24 C25 C26 C27 1(2)
C23 C22 C27 C26 3(2)
C21 C22 C27 C26 -173.5(13)
C25 C26 C27 C22 -2(2)
C21 C20 C28 C29 -119(3)
C18 C20 C28 C29 90(3)
Rh1 C20 C28 C29 -13(3)
C21 C20 C28 Rh1 -105.9(10)
C18 C20 C28 Rh1 103.6(9)
C20 C28 C29 C30 174(2)
Rh1 C28 C29 C30 161(2)
C20 C28 C29 Rh1 13(3)
C28 C29 C30 C31 -15(3)
Rh1 C29 C30 C31 134.6(11)
C28 C29 C30 C35 164.6(18)
Rh1 C29 C30 C35 -45.8(17)
C35 C30 C31 C32 0.5
C29 C30 C31 C32 -179.9(10)
C30 C31 C32 C33 -0.9
C31 C32 C33 C34 1.6
C32 C33 C34 C35 -2.0
C33 C34 C35 C30 1.7
C31 C30 C35 C34 -0.9
C29 C30 C35 C34 179.5(11)
C17B P1 C11B C13B 58(3)
C14B P1 C11B C13B 176(3)
Rh1 P1 C11B C13B -53(3)
C17B P1 C11B C12B -174(3)
C14B P1 C11B C12B -55(3)
Rh1 P1 C11B C12B 76(3)
C17B P1 C14B C16B 68(3)
C11B P1 C14B C16B -44(3)
Rh1 P1 C14B C16B -175(2)
C17B P1 C14B C15B -59(3)
C11B P1 C14B C15B -171(3)
Rh1 P1 C14B C15B 57(3)
C14B P1 C17B C18B 82(2)
C11B P1 C17B C18B -168.7(18)
Rh1 P1 C17B C18B -45.3(18)
P1 C17B C18B C19B -124(3)
P1 C17B C18B C20B 60(3)
C19B C18B C20B C28B -145(3)
C17B C18B C20B C28B 31(3)
C19B C18B C20B C21B 13(4)
C17B C18B C20B C21B -171(2)
C19B C18B C20B Rh1 145(2)
C17B C18B C20B Rh1 -40(3)
C28B C20B C21B C22B 74(3)
C18B C20B C21B C22B -84(3)
Rh1 C20B C21B C22B 146.8(16)
C20B C21B C22B C23B -64(2)
C20B C21B C22B C27B 118(2)
C27B C22B C23B C24B 0.0
C21B C22B C23B C24B -177.9(19)
C22B C23B C24B C25B 0.0
C23B C24B C25B C26B 0.0
C24B C25B C26B C27B 0.0
C25B C26B C27B C22B 0.0
C23B C22B C27B C26B 0.0
C21B C22B C27B C26B 178(2)
C21B C20B C28B C29B 132(5)
C18B C20B C28B C29B -69(6)
Rh1 C20B C28B C29B 27(5)
C21B C20B C28B Rh1 104.6(19)
C18B C20B C28B Rh1 -97(2)
C20B C28B C29B C30B 166(4)
Rh1 C28B C29B C30B -166(5)
C20B C28B C29B Rh1 -27(5)
C28B C29B C30B C35B -173(4)
Rh1 C29B C30B C35B 30(5)
C28B C29B C30B C31B 2(5)
Rh1 C29B C30B C31B -155(3)
C35B C30B C31B C32B 0.0
C29B C30B C31B C32B -175(2)
C30B C31B C32B C33B 0.0
C31B C32B C33B C34B 0.0
C32B C33B C34B C35B 0.0
C31B C30B C35B C34B 0.0
C29B C30B C35B C34B 175(2)
C33B C34B C35B C30B 0.0
C40 C36 C37 C38 0.0
C41 C36 C37 C38 180.0
Rh2 C36 C37 C38 59.4(5)
C40 C36 C37 C42 176.6
C41 C36 C37 C42 -3.4
Rh2 C36 C37 C42 -124.0(5)
C40 C36 C37 Rh2 -59.4(5)
C41 C36 C37 Rh2 120.6(5)
C36 C37 C38 C39 0.0
C42 C37 C38 C39 -174.9
Rh2 C37 C38 C39 62.0(5)
C36 C37 C38 C43 176.2
C42 C37 C38 C43 1.3
Rh2 C37 C38 C43 -121.7(5)
C36 C37 C38 Rh2 -62.0(5)
C42 C37 C38 Rh2 123.0(5)
C37 C38 C39 C40 0.0
C43 C38 C39 C40 -174.8
Rh2 C38 C39 C40 66.7(5)
C37 C38 C39 C44 -178.8
C43 C38 C39 C44 6.4
Rh2 C38 C39 C44 -112.1(5)
C37 C38 C39 Rh2 -66.7(5)
C43 C38 C39 Rh2 118.5(5)
C37 C36 C40 C39 0.0
C41 C36 C40 C39 180.0
Rh2 C36 C40 C39 -62.1(6)
C37 C36 C40 C45 178.0
C41 C36 C40 C45 -2.0
Rh2 C36 C40 C45 115.9(6)
C37 C36 C40 Rh2 62.1(6)
C41 C36 C40 Rh2 -117.9(6)
C38 C39 C40 C36 0.0
C44 C39 C40 C36 178.2
Rh2 C39 C40 C36 66.7(5)
C38 C39 C40 C45 -178.6
C44 C39 C40 C45 -0.4
Rh2 C39 C40 C45 -111.8(5)
C38 C39 C40 Rh2 -66.7(5)
C44 C39 C40 Rh2 111.4(5)
C40B C36B C37B C38B 0.0
C41B C36B C37B C38B 180.0
Rh2 C36B C37B C38B 66.0(4)
C40B C36B C37B C42B 180.0
C41B C36B C37B C42B 0.0
Rh2 C36B C37B C42B -113.9(4)
C40B C36B C37B Rh2 -66.1(4)
C41B C36B C37B Rh2 114.0(4)
C36B C37B C38B C39B 0.0
C42B C37B C38B C39B 180.0
Rh2 C37B C38B C39B 65.3(3)
C36B C37B C38B C43B 180.0
C42B C37B C38B C43B 0.0
Rh2 C37B C38B C43B -114.7(3)
C36B C37B C38B Rh2 -65.3(3)
C42B C37B C38B Rh2 114.7(3)
C37B C38B C39B C40B 0.0
C43B C38B C39B C40B 180.0
Rh2 C38B C39B C40B 61.8(3)
C37B C38B C39B C44B 180.0
C43B C38B C39B C44B 0.0
Rh2 C38B C39B C44B -118.2(3)
C37B C38B C39B Rh2 -61.8(3)
C43B C38B C39B Rh2 118.2(3)
C38B C39B C40B C36B 0.0
C44B C39B C40B C36B 180.0
Rh2 C39B C40B C36B 60.4(3)
C38B C39B C40B C45B 180.0
C44B C39B C40B C45B 0.0
Rh2 C39B C40B C45B -119.6(3)
C38B C39B C40B Rh2 -60.4(3)
C44B C39B C40B Rh2 119.6(3)
C37B C36B C40B C39B 0.0
C41B C36B C40B C39B 180.0
Rh2 C36B C40B C39B -62.9(3)
C37B C36B C40B C45B 180.0
C41B C36B C40B C45B 0.0
Rh2 C36B C40B C45B 117.1(3)
C37B C36B C40B Rh2 62.9(3)
C41B C36B C40B Rh2 -117.1(3)
C52 P2 C46 C48 -61(2)
C49 P2 C46 C48 -176(2)
Rh2 P2 C46 C48 56(2)
C52 P2 C46 C47 169.3(19)
C49 P2 C46 C47 54(2)
Rh2 P2 C46 C47 -73(2)
C52 P2 C49 C50 57.0(19)
C46 P2 C49 C50 171.5(18)
Rh2 P2 C49 C50 -56.4(18)
C52 P2 C49 C51 -68(2)
C46 P2 C49 C51 47(2)
Rh2 P2 C49 C51 178.8(18)
C46 P2 C52 C53 169.6(14)
C49 P2 C52 C53 -79.6(16)
Rh2 P2 C52 C53 41.1(15)
P2 C52 C53 C54 129(2)
P2 C52 C53 C55 -52(2)
C54 C53 C55 C63 147(3)
C52 C53 C55 C63 -33(3)
C54 C53 C55 C56 -7(3)
C52 C53 C55 C56 173.9(17)
C54 C53 C55 Rh2 -146(2)
C52 C53 C55 Rh2 34(2)
C63 C55 C56 C57 -74(2)
C53 C55 C56 C57 78(2)
Rh2 C55 C56 C57 -144.9(13)
C55 C56 C57 C58 65(2)
C55 C56 C57 C62 -121.6(16)
C62 C57 C58 C59 0.0
C56 C57 C58 C59 173.7(17)
C57 C58 C59 C60 0.0
C58 C59 C60 C61 0.0
C59 C60 C61 C62 0.0
C60 C61 C62 C57 0.0
C58 C57 C62 C61 0.0
C56 C57 C62 C61 -173.6(17)
C53 C55 C63 C64 78(6)
C56 C55 C63 C64 -129(5)
Rh2 C55 C63 C64 -23(5)
C53 C55 C63 Rh2 100.8(16)
C56 C55 C63 Rh2 -106.2(17)
C55 C63 C64 C65 -173(4)
Rh2 C63 C64 C65 164(4)
C55 C63 C64 Rh2 24(5)
C63 C64 C65 C70 175(3)
Rh2 C64 C65 C70 -33(4)
C63 C64 C65 C66 1(5)
Rh2 C64 C65 C66 153(2)
C70 C65 C66 C67 0.0
C64 C65 C66 C67 174.4(17)
C65 C66 C67 C68 0.0
C66 C67 C68 C69 0.0
C67 C68 C69 C70 0.0
C68 C69 C70 C65 0.0
C66 C65 C70 C69 0.0
C64 C65 C70 C69 -174.3(18)
C52A P2 C46A C48A 67(2)
C49A P2 C46A C48A -37(2)
Rh2 P2 C46A C48A -176.5(17)
C52A P2 C46A C47A -57.9(19)
C49A P2 C46A C47A -162.3(17)
Rh2 P2 C46A C47A 58.4(18)
C46A P2 C49A C50A -70.1(19)
C52A P2 C49A C50A 179.7(17)
Rh2 P2 C49A C50A 64.6(19)
C46A P2 C49A C51A 163.7(19)
C52A P2 C49A C51A 53(2)
Rh2 P2 C49A C51A -62(2)
C46A P2 C52A C53A 84.8(13)
C49A P2 C52A C53A -166.3(13)
Rh2 P2 C52A C53A -37.7(12)
P2 C52A C53A C54A -127.6(14)
P2 C52A C53A C55A 53.5(15)
C54A C53A C55A C63A -148.5(15)
C52A C53A C55A C63A 30.4(17)
C54A C53A C55A C56A 6(2)
C52A C53A C55A C56A -174.9(12)
C54A C53A C55A Rh2 139.1(13)
C52A C53A C55A Rh2 -42.0(14)
C63A C55A C56A C57A 80.2(15)
C53A C55A C56A C57A -74.7(14)
Rh2 C55A C56A C57A 152.9(9)
C55A C56A C57A C58A -60.0(14)
C55A C56A C57A C62A 125.5(10)
C62A C57A C58A C59A 0.0
C56A C57A C58A C59A -174.5(10)
C57A C58A C59A C60A 0.0
C58A C59A C60A C61A 0.0
C59A C60A C61A C62A 0.0
C60A C61A C62A C57A 0.0
C58A C57A C62A C61A 0.0
C56A C57A C62A C61A 174.5(10)
C53A C55A C63A C64A -95(4)
C56A C55A C63A C64A 110(4)
Rh2 C55A C63A C64A 6(4)
C53A C55A C63A Rh2 -101.6(10)
C56A C55A C63A Rh2 103.2(10)
C55A C63A C64A C65A -175(2)
Rh2 C63A C64A C65A -169(3)
C55A C63A C64A Rh2 -6(4)
C63A C64A C65A C66A 24(4)
Rh2 C64A C65A C66A -139.4(15)
C63A C64A C65A C70A -157(3)
Rh2 C64A C65A C70A 39(2)
C70A C65A C66A C67A 0.0
C64A C65A C66A C67A 178.8(13)
C65A C66A C67A C68A 0.0
C66A C67A C68A C69A 0.0
C67A C68A C69A C70A 0.0
C68A C69A C70A C65A 0.0
C66A C65A C70A C69A 0.0
C64A C65A C70A C69A -178.8(14)
